data_7131038
loop_
_publ_author_name
'Jin, Yujie'
'Sun, Jizeng'
'Zhang, Kang'
'Liu, Jiyong'
'W&#xf6;rle, Michael'
'Duttwyler, Simon'

_publ_section_title
;
 Palladium-catalyzed B7-11 penta-arylation of the {CB<sub>11</sub>}
 monocarborane cluster.
;
_journal_issue 1
_journal_name_full 'Chemical communications (Cambridge, England)'
_journal_page_first 67
_journal_page_last 70
_journal_paper_doi 10.1039/d2cc05422a
_journal_volume 59
_journal_year 2022
_chemical_formula_moiety 'C41 H34 B11 N6 O, C8 H20 N, C3 H6 O'
_chemical_formula_sum 'C52 H60 B11 N7 O2'
_chemical_formula_weight 933.98
_space_group_crystal_system triclinic
_space_group_IT_number 2
_space_group_name_Hall '-P 1'
_space_group_name_H-M_alt 'P -1'
_atom_sites_solution_hydrogens geom
_atom_sites_solution_primary dual
_audit_creation_date 2022-09-09
_audit_creation_method
;
Olex2 1.5
(compiled 2022.04.07 svn.rca3783a0 for OlexSys, GUI svn.r6498)
;
_audit_update_record
;
2022-09-12 deposited with the CCDC.	2022-11-25 downloaded from the CCDC.
;
_cell_angle_alpha 100.693(3)
_cell_angle_beta 90.559(3)
_cell_angle_gamma 101.575(3)
_cell_formula_units_Z 2
_cell_length_a 10.7770(9)
_cell_length_b 16.0486(13)
_cell_length_c 16.0708(11)
_cell_measurement_reflns_used 5400
_cell_measurement_temperature 170(2)
_cell_measurement_theta_max 26.259
_cell_measurement_theta_min 2.384
_cell_volume 2672.5(4)
_computing_cell_refinement 'SAINT V8.40B (Bruker, 2016)'
_computing_data_collection 'Bruker Instrument Service vV6.2.14'
_computing_data_reduction 'SAINT V8.40B (Bruker, 2016)'
_computing_molecular_graphics 'Olex2 1.5 (Dolomanov et al., 2009)'
_computing_publication_material 'Olex2 1.5 (Dolomanov et al., 2009)'
_computing_structure_refinement 'XL  (Sheldrick, 2008)'
_computing_structure_solution 'SHELXT 2018/2 (Sheldrick, 2018)'
_diffrn_ambient_temperature 170.00
_diffrn_measured_fraction_theta_full 0.998
_diffrn_measured_fraction_theta_max 0.990
_diffrn_measurement_device_type 'Bruker APEX-II CCD'
_diffrn_measurement_method '\f and \w scans'
_diffrn_radiation_type MoK\a
_diffrn_radiation_wavelength 0.71073
_diffrn_reflns_av_R_equivalents 0.0834
_diffrn_reflns_av_unetI/netI 0.0702
_diffrn_reflns_Laue_measured_fraction_full 0.998
_diffrn_reflns_Laue_measured_fraction_max 0.990
_diffrn_reflns_limit_h_max 13
_diffrn_reflns_limit_h_min -13
_diffrn_reflns_limit_k_max 20
_diffrn_reflns_limit_k_min -20
_diffrn_reflns_limit_l_max 20
_diffrn_reflns_limit_l_min -18
_diffrn_reflns_number 44282
_diffrn_reflns_point_group_measured_fraction_full 0.998
_diffrn_reflns_point_group_measured_fraction_max 0.990
_diffrn_reflns_theta_full 25.242
_diffrn_reflns_theta_max 26.524
_diffrn_reflns_theta_min 2.270
_diffrn_standards_number 0
_exptl_absorpt_coefficient_mu 0.068
_exptl_absorpt_correction_T_max 0.7454
_exptl_absorpt_correction_T_min 0.6681
_exptl_absorpt_correction_type multi-scan
_exptl_absorpt_process_details
;
SADABS-2016/2 (Bruker,2016/2) was used for absorption correction.
wR2(int) was 0.1405 before and 0.0588 after correction.
The Ratio of minimum to maximum transmission is 0.8963.
The \l/2 correction factor is Not present.
;
_exptl_crystal_colour colourless
_exptl_crystal_colour_primary colourless
_exptl_crystal_density_diffrn 1.161
_exptl_crystal_description plate
_exptl_crystal_F_000 984
_exptl_crystal_size_max 0.1
_exptl_crystal_size_mid 0.04
_exptl_crystal_size_min 0.02
_refine_diff_density_max 0.193
_refine_diff_density_min -0.234
_refine_diff_density_rms 0.043
_refine_ls_extinction_method none
_refine_ls_goodness_of_fit_ref 1.026
_refine_ls_hydrogen_treatment constr
_refine_ls_matrix_type full
_refine_ls_number_parameters 771
_refine_ls_number_reflns 10994
_refine_ls_number_restraints 313
_refine_ls_restrained_S_all 1.024
_refine_ls_R_factor_all 0.1177
_refine_ls_R_factor_gt 0.0595
_refine_ls_shift/su_max 0.001
_refine_ls_shift/su_mean 0.000
_refine_ls_structure_factor_coef Fsqd
_refine_ls_weighting_details 'w=1/[\s^2^(Fo^2^)+(0.0691P)^2^+0.5060P] where P=(Fo^2^+2Fc^2^)/3'
_refine_ls_weighting_scheme calc
_refine_ls_wR_factor_gt 0.1326
_refine_ls_wR_factor_ref 0.1629
_reflns_Friedel_coverage 0.000
_reflns_number_gt 6442
_reflns_number_total 10994
_reflns_threshold_expression 'I > 2\s(I)'
_cod_data_source_file d2cc05422a2.cif
_cod_data_source_block mo_220406_jyj_577_0m
_cod_depositor_comments 'Adding full bibliography for 7131036--7131040.cif.'
_cod_database_code 7131038
_shelx_shelxl_version_number 2018/3
_shelx_space_group_comment
;
The symmetry employed for this shelxl refinement is uniquely defined
by the following loop, which should always be used as a source of
symmetry information in preference to the above space-group names.
They are only intended as comments.
;
_shelx_estimated_absorpt_t_max 0.999
_shelx_estimated_absorpt_t_min 0.993
_olex2_refinement_description
;
1. Fixed Uiso
 At 1.2 times of:
  All B(H) groups, All C(H) groups, All C(H,H) groups
 At 1.5 times of:
  All C(H,H,H) groups
2. Restrained distances
 N7-C42 \\sim N7-C42A
 with sigma of 0.02
 N7-C48 \\sim N7-C48A
 with sigma of 0.02
 N7-C44 \\sim N7-C44A
 with sigma of 0.02
 N7-C46 \\sim N7-C46A
 with sigma of 0.02
 C43-C42 \\sim C43A-C42A
 with sigma of 0.02
 C49-C48 \\sim C49A-C48A
 with sigma of 0.02
 C47-C46 \\sim C47A-C46A
 with sigma of 0.02
 C45-C44 \\sim C45A-C44A
 with sigma of 0.02
 N7-C43 \\sim N7-C43A
 with sigma of 0.04
 N7-C49 \\sim N7-C49A
 with sigma of 0.04
 N7-C47 \\sim N7-C47A
 with sigma of 0.04
 N7-C45 \\sim N7-C45A
 with sigma of 0.04
 O2-C50 \\sim O2A-C50A
 with sigma of 0.02
 C50-C51 \\sim C50A-C51A
 with sigma of 0.02
 C50-C52 \\sim C50A-C52A
 with sigma of 0.02
 O2-C51 \\sim O2A-C51A
 with sigma of 0.04
 O2-C52 \\sim O2A-C52A
 with sigma of 0.04
 C51-C52 \\sim C51A-C52A
 with sigma of 0.04
3. Rigid bond restraints
 C48A, C49A
 with sigma for 1-2 distances of 0.001 and sigma for 1-3 distances of 0.002
4. Uiso/Uaniso restraints and constraints
N7 \\sim C42 \\sim C43 \\sim C44 \\sim C45 \\sim C46 \\sim C47 \\sim C48 \\sim
C49 \\sim C42A \\sim C43A \\sim C44A \\sim C45A \\sim C46A \\sim C47A \\sim
C48A \\sim C49A: within 2A with sigma of 0.02 and sigma for terminal atoms of
0.04 within 2A
O2 \\sim C50 \\sim C51 \\sim C52 \\sim O2A \\sim C50A \\sim C51A \\sim C52A:
within 2A with sigma of 0.02 and sigma for terminal atoms of 0.04 within 2A
5. Others
 Sof(C42A)=Sof(H42C)=Sof(H42D)=Sof(C43A)=Sof(H43D)=Sof(H43E)=Sof(H43F)=
 Sof(C44A)=Sof(H44C)=Sof(H44D)=Sof(C45A)=Sof(H45D)=Sof(H45E)=Sof(H45F)=
 Sof(C46A)=Sof(H46C)=Sof(H46D)=Sof(C47A)=Sof(H47D)=Sof(H47E)=Sof(H47F)=
 Sof(C48A)=Sof(H48C)=Sof(H48D)=Sof(C49A)=Sof(H49D)=Sof(H49E)=Sof(H49F)=1-FVAR(1)
 Sof(C42)=Sof(H42A)=Sof(H42B)=Sof(C43)=Sof(H43A)=Sof(H43B)=Sof(H43C)=Sof(C44)=
 Sof(H44A)=Sof(H44B)=Sof(C45)=Sof(H45A)=Sof(H45B)=Sof(H45C)=Sof(C46)=Sof(H46A)=
 Sof(H46B)=Sof(C47)=Sof(H47A)=Sof(H47B)=Sof(H47C)=Sof(C48)=Sof(H48A)=Sof(H48B)=
 Sof(C49)=Sof(H49A)=Sof(H49B)=Sof(H49C)=FVAR(1)
 Sof(O2A)=Sof(C50A)=Sof(C51A)=Sof(H51D)=Sof(H51E)=Sof(H51F)=Sof(C52A)=
 Sof(H52D)=Sof(H52E)=Sof(H52F)=1-FVAR(2)
 Sof(O2)=Sof(C50)=Sof(C51)=Sof(H51A)=Sof(H51B)=Sof(H51C)=Sof(C52)=Sof(H52A)=
 Sof(H52B)=Sof(H52C)=FVAR(2)
6.a Secondary CH2 refined with riding coordinates:
 C3(H3A,H3B), C4(H4A,H4B), C5(H5A,H5B), C6(H6A,H6B), C42(H42A,H42B), C44(H44A,
 H44B), C46(H46A,H46B), C48(H48A,H48B), C42A(H42C,H42D), C44A(H44C,H44D),
 C46A(H46C,H46D), C48A(H48C,H48D)
6.b Aromatic/amide H refined with riding coordinates:
 C8(H8), C9(H9), C11(H11), C12(H12), C15(H15), C16(H16), C18(H18), C19(H19),
 C22(H22), C23(H23), C25(H25), C26(H26), C29(H29), C30(H30), C32(H32), C33(H33),
  C36(H36), C37(H37), C39(H39), C40(H40)
6.c Idealised Me refined as rotating group:
 C43(H43A,H43B,H43C), C45(H45A,H45B,H45C), C47(H47A,H47B,H47C), C49(H49A,H49B,
 H49C), C43A(H43D,H43E,H43F), C45A(H45D,H45E,H45F), C47A(H47D,H47E,H47F),
 C49A(H49D,H49E,H49F), C51(H51A,H51B,H51C), C52(H52A,H52B,H52C), C51A(H51D,H51E,
 H51F), C52A(H52D,H52E,H52F)
6.d Boron cage BH refined with riding coordinates:
 C1(H1), B1(H1A), B2(H2), B3(H3), B4(H4), B5(H5)
;
_olex2_submission_special_instructions 'No special instructions were received'

loop_
_space_group_symop_operation_xyz
'x, y, z'
'-x, -y, -z'

loop_
_atom_site_label
_atom_site_type_symbol
_atom_site_fract_x
_atom_site_fract_y
_atom_site_fract_z
_atom_site_U_iso_or_equiv
_atom_site_adp_type
_atom_site_occupancy
_atom_site_site_symmetry_order
_atom_site_calc_flag
_atom_site_refinement_flags_posn
_atom_site_refinement_flags_adp
_atom_site_refinement_flags_occupancy
_atom_site_disorder_assembly
_atom_site_disorder_group
O1 O 0.45063(13) 0.65581(10) 0.72016(9) 0.0349(4) Uani 1 1 d . . . . .
N1 N 0.30483(16) 0.57750(12) 0.62241(11) 0.0341(4) Uani 1 1 d . . . . .
N2 N 0.9437(2) 0.88853(16) 1.01413(16) 0.0624(7) Uani 1 1 d . . . . .
N3 N 0.6812(3) 0.2285(2) 0.7725(2) 0.1071(12) Uani 1 1 d . . . . .
N4 N -0.1131(3) 0.11594(18) 0.51649(19) 0.0887(9) Uani 1 1 d . . . . .
N5 N -0.3182(2) 0.7274(2) 0.51982(17) 0.0757(8) Uani 1 1 d . . . . .
N6 N 0.2949(3) 1.11829(19) 0.7849(2) 0.0947(10) Uani 1 1 d . . . . .
C1 C 0.1133(2) 0.58542(15) 0.96237(14) 0.0377(5) Uani 1 1 d . . . . .
H1 H 0.065363 0.580460 1.023291 0.045 Uiso 1 1 calc R U . . .
C2 C 0.3410(2) 0.61172(14) 0.70474(13) 0.0296(5) Uani 1 1 d . . . . .
C3 C 0.1875(2) 0.52010(15) 0.58394(13) 0.0369(5) Uani 1 1 d . . . . .
H3A H 0.113551 0.531081 0.617145 0.044 Uiso 1 1 calc R U . . .
H3B H 0.192450 0.458428 0.578709 0.044 Uiso 1 1 calc R U . . .
C4 C 0.1801(2) 0.54462(18) 0.49775(15) 0.0479(6) Uani 1 1 d . . . . .
H4A H 0.145946 0.597943 0.501173 0.057 Uiso 1 1 calc R U . . .
H4B H 0.126644 0.497220 0.456464 0.057 Uiso 1 1 calc R U . . .
C5 C 0.3184(2) 0.5595(2) 0.47385(15) 0.0544(7) Uani 1 1 d . . . . .
H5A H 0.341569 0.504066 0.447936 0.065 Uiso 1 1 calc R U . . .
H5B H 0.333816 0.599491 0.433251 0.065 Uiso 1 1 calc R U . . .
C6 C 0.3941(2) 0.59891(17) 0.55660(14) 0.0446(6) Uani 1 1 d . . . . .
H6A H 0.469723 0.573333 0.560535 0.054 Uiso 1 1 calc R U . . .
H6B H 0.421743 0.662443 0.562135 0.054 Uiso 1 1 calc R U . . .
C7 C 0.4769(2) 0.69878(14) 0.91063(13) 0.0320(5) Uani 1 1 d . . . . .
C8 C 0.5838(2) 0.66180(15) 0.90254(14) 0.0386(5) Uani 1 1 d . . . . .
H8 H 0.573927 0.602204 0.877642 0.046 Uiso 1 1 calc R U . . .
C9 C 0.7037(2) 0.70919(16) 0.92962(14) 0.0403(6) Uani 1 1 d . . . . .
H9 H 0.774586 0.682091 0.922818 0.048 Uiso 1 1 calc R U . . .
C10 C 0.7209(2) 0.79621(15) 0.96672(14) 0.0363(5) Uani 1 1 d . . . . .
C11 C 0.6154(2) 0.83463(15) 0.97674(14) 0.0388(5) Uani 1 1 d . . . . .
H11 H 0.625096 0.893892 1.002831 0.047 Uiso 1 1 calc R U . . .
C12 C 0.4972(2) 0.78619(15) 0.94863(14) 0.0372(5) Uani 1 1 d . . . . .
H12 H 0.426381 0.813416 0.955381 0.045 Uiso 1 1 calc R U . . .
C13 C 0.8446(2) 0.84644(16) 0.99366(16) 0.0446(6) Uani 1 1 d . . . . .
C14 C 0.3850(2) 0.46440(14) 0.83502(13) 0.0332(5) Uani 1 1 d . . . . .
C15 C 0.3841(2) 0.40220(16) 0.88545(15) 0.0425(6) Uani 1 1 d . . . . .
H15 H 0.330296 0.402081 0.931914 0.051 Uiso 1 1 calc R U . . .
C16 C 0.4587(2) 0.34085(17) 0.87022(16) 0.0475(6) Uani 1 1 d . . . . .
H16 H 0.454421 0.298510 0.904880 0.057 Uiso 1 1 calc R U . . .
C17 C 0.5392(2) 0.34163(16) 0.80443(16) 0.0464(6) Uani 1 1 d . . . . .
C18 C 0.5459(2) 0.40464(17) 0.75481(16) 0.0501(7) Uani 1 1 d . . . . .
H18 H 0.603741 0.406679 0.710634 0.060 Uiso 1 1 calc R U . . .
C19 C 0.4691(2) 0.46374(15) 0.76965(15) 0.0419(6) Uani 1 1 d . . . . .
H19 H 0.473332 0.505522 0.734370 0.050 Uiso 1 1 calc R U . . .
C20 C 0.6175(3) 0.2788(2) 0.7876(2) 0.0702(9) Uani 1 1 d . . . . .
C21 C 0.0812(2) 0.41729(15) 0.72957(14) 0.0353(5) Uani 1 1 d . . . . .
C22 C -0.0451(2) 0.39584(17) 0.70034(16) 0.0474(6) Uani 1 1 d . . . . .
H22 H -0.098582 0.435348 0.718866 0.057 Uiso 1 1 calc R U . . .
C23 C -0.0959(3) 0.31916(17) 0.64531(17) 0.0521(7) Uani 1 1 d . . . . .
H23 H -0.182681 0.306743 0.626560 0.063 Uiso 1 1 calc R U . . .
C24 C -0.0203(3) 0.26094(16) 0.61784(16) 0.0482(6) Uani 1 1 d . . . . .
C25 C 0.1052(3) 0.27984(18) 0.64526(18) 0.0583(7) Uani 1 1 d . . . . .
H25 H 0.157966 0.239912 0.626527 0.070 Uiso 1 1 calc R U . . .
C26 C 0.1546(2) 0.35668(17) 0.69992(17) 0.0510(7) Uani 1 1 d . . . . .
H26 H 0.241638 0.368719 0.717986 0.061 Uiso 1 1 calc R U . . .
C27 C -0.0721(3) 0.1799(2) 0.56137(19) 0.0611(8) Uani 1 1 d . . . . .
C28 C -0.0053(2) 0.63006(14) 0.73037(13) 0.0332(5) Uani 1 1 d . . . . .
C29 C 0.0403(2) 0.67469(15) 0.66626(14) 0.0379(5) Uani 1 1 d . . . . .
H29 H 0.129158 0.688535 0.659707 0.045 Uiso 1 1 calc R U . . .
C30 C -0.0400(2) 0.69915(16) 0.61227(15) 0.0424(6) Uani 1 1 d . . . . .
H30 H -0.006534 0.728316 0.568544 0.051 Uiso 1 1 calc R U . . .
C31 C -0.1703(2) 0.68098(16) 0.62204(15) 0.0408(6) Uani 1 1 d . . . . .
C32 C -0.2197(2) 0.63848(15) 0.68630(14) 0.0388(5) Uani 1 1 d . . . . .
H32 H -0.308298 0.626977 0.694085 0.047 Uiso 1 1 calc R U . . .
C33 C -0.1370(2) 0.61330(15) 0.73867(13) 0.0352(5) Uani 1 1 d . . . . .
H33 H -0.170866 0.583512 0.781896 0.042 Uiso 1 1 calc R U . . .
C34 C -0.2542(2) 0.70667(18) 0.56543(17) 0.0511(7) Uani 1 1 d . . . . .
C35 C 0.2361(2) 0.78904(15) 0.83424(14) 0.0351(5) Uani 1 1 d . . . . .
C36 C 0.3089(2) 0.81739(15) 0.76985(15) 0.0415(6) Uani 1 1 d . . . . .
H36 H 0.348886 0.777600 0.734123 0.050 Uiso 1 1 calc R U . . .
C37 C 0.3251(2) 0.90154(16) 0.75596(17) 0.0484(6) Uani 1 1 d . . . . .
H37 H 0.373846 0.918434 0.710685 0.058 Uiso 1 1 calc R U . . .
C38 C 0.2694(2) 0.96099(16) 0.80886(17) 0.0490(6) Uani 1 1 d . . . . .
C39 C 0.1971(3) 0.93512(17) 0.87435(17) 0.0521(7) Uani 1 1 d . . . . .
H39 H 0.158869 0.975434 0.910755 0.062 Uiso 1 1 calc R U . . .
C40 C 0.1812(2) 0.85082(16) 0.88628(15) 0.0423(6) Uani 1 1 d . . . . .
H40 H 0.131504 0.833993 0.931176 0.051 Uiso 1 1 calc R U . . .
C41 C 0.2848(3) 1.0486(2) 0.7959(2) 0.0650(8) Uani 1 1 d . . . . .
B1 B 0.2679(2) 0.57735(18) 0.95914(16) 0.0374(6) Uani 1 1 d . . . . .
H1A H 0.325312 0.567195 1.013463 0.045 Uiso 1 1 calc R U . . .
B2 B 0.2211(2) 0.67687(18) 0.95905(16) 0.0366(6) Uani 1 1 d . . . . .
H2 H 0.247341 0.732777 1.013586 0.044 Uiso 1 1 calc R U . . .
B3 B 0.0728(2) 0.65469(18) 0.90441(16) 0.0363(6) Uani 1 1 d . . . . .
H3 H 0.001550 0.696050 0.922761 0.044 Uiso 1 1 calc R U . . .
B4 B 0.0263(2) 0.54135(19) 0.87085(16) 0.0381(6) Uani 1 1 d . . . . .
H4 H -0.075792 0.507642 0.867200 0.046 Uiso 1 1 calc R U . . .
B5 B 0.1471(2) 0.49395(19) 0.90439(16) 0.0371(6) Uani 1 1 d . . . . .
H5 H 0.124924 0.428785 0.922822 0.045 Uiso 1 1 calc R U . . .
B6 B 0.2886(2) 0.52835(17) 0.85259(15) 0.0327(6) Uani 1 1 d . . . . .
B7 B 0.3361(2) 0.64493(17) 0.88808(15) 0.0327(6) Uani 1 1 d . . . . .
B8 B 0.2129(2) 0.69281(17) 0.85225(15) 0.0335(6) Uani 1 1 d . . . . .
B9 B 0.0874(2) 0.60736(17) 0.79645(15) 0.0327(6) Uani 1 1 d . . . . .
B10 B 0.1342(2) 0.50450(17) 0.79610(16) 0.0340(6) Uani 1 1 d . . . . .
B11 B 0.2526(2) 0.59911(16) 0.78440(15) 0.0303(5) Uani 1 1 d . . . . .
N7 N 0.8058(2) 0.99172(15) 0.76827(15) 0.0559(6) Uani 1 1 d D U . . .
C42 C 0.7794(6) 0.9022(3) 0.7890(4) 0.0579(15) Uani 0.494(3) 1 d D U P A 1
H42A H 0.777398 0.908427 0.851412 0.070 Uiso 0.494(3) 1 calc R U P A 1
H42B H 0.851705 0.874742 0.770928 0.070 Uiso 0.494(3) 1 calc R U P A 1
C43 C 0.6564(14) 0.8396(9) 0.7497(10) 0.069(4) Uani 0.494(3) 1 d D U P A 1
H43A H 0.658390 0.829827 0.687711 0.104 Uiso 0.494(3) 1 calc R U P A 1
H43B H 0.583189 0.864952 0.767680 0.104 Uiso 0.494(3) 1 calc R U P A 1
H43C H 0.649329 0.784299 0.768631 0.104 Uiso 0.494(3) 1 calc R U P A 1
C44 C 0.8240(6) 0.9779(5) 0.6674(4) 0.0747(19) Uani 0.494(3) 1 d D U P A 1
H44A H 0.750025 0.935126 0.638255 0.090 Uiso 0.494(3) 1 calc R U P A 1
H44B H 0.824605 1.033408 0.648809 0.090 Uiso 0.494(3) 1 calc R U P A 1
C45 C 0.9419(11) 0.9475(9) 0.6400(8) 0.123(4) Uani 0.494(3) 1 d D U P A 1
H45A H 0.943367 0.937630 0.578034 0.185 Uiso 0.494(3) 1 calc R U P A 1
H45B H 0.943667 0.893347 0.659408 0.185 Uiso 0.494(3) 1 calc R U P A 1
H45C H 1.016154 0.991644 0.664615 0.185 Uiso 0.494(3) 1 calc R U P A 1
C46 C 0.9184(6) 1.0473(4) 0.8135(5) 0.0751(19) Uani 0.494(3) 1 d D U P A 1
H46A H 0.989526 1.016620 0.803374 0.090 Uiso 0.494(3) 1 calc R U P A 1
H46B H 0.903817 1.055146 0.874909 0.090 Uiso 0.494(3) 1 calc R U P A 1
C47 C 0.961(2) 1.1390(12) 0.7904(13) 0.094(6) Uani 0.494(3) 1 d D U P A 1
H47A H 0.995289 1.133117 0.733966 0.141 Uiso 0.494(3) 1 calc R U P A 1
H47B H 1.025899 1.174770 0.832272 0.141 Uiso 0.494(3) 1 calc R U P A 1
H47C H 0.887446 1.166688 0.790663 0.141 Uiso 0.494(3) 1 calc R U P A 1
C48 C 0.6873(6) 1.0296(4) 0.7741(4) 0.0644(16) Uani 0.494(3) 1 d D U P A 1
H48A H 0.704692 1.085092 0.753592 0.077 Uiso 0.494(3) 1 calc R U P A 1
H48B H 0.618608 0.989375 0.736788 0.077 Uiso 0.494(3) 1 calc R U P A 1
C49 C 0.644(2) 1.0450(17) 0.8624(11) 0.102(6) Uani 0.494(3) 1 d D U P A 1
H49A H 0.610412 0.989228 0.878768 0.153 Uiso 0.494(3) 1 calc R U P A 1
H49B H 0.577844 1.079006 0.865435 0.153 Uiso 0.494(3) 1 calc R U P A 1
H49C H 0.716075 1.076741 0.901054 0.153 Uiso 0.494(3) 1 calc R U P A 1
C42A C 0.9264(5) 0.9551(4) 0.7732(4) 0.0583(15) Uani 0.506(3) 1 d D U P A 2
H42C H 0.989696 0.996960 0.813384 0.070 Uiso 0.506(3) 1 calc R U P A 2
H42D H 0.905624 0.900586 0.795277 0.070 Uiso 0.506(3) 1 calc R U P A 2
C43A C 0.9833(8) 0.9375(7) 0.6872(5) 0.076(2) Uani 0.506(3) 1 d D U P A 2
H43D H 0.917622 0.902353 0.645445 0.114 Uiso 0.506(3) 1 calc R U P A 2
H43E H 1.051824 0.906214 0.691129 0.114 Uiso 0.506(3) 1 calc R U P A 2
H43F H 1.017331 0.992581 0.669613 0.114 Uiso 0.506(3) 1 calc R U P A 2
C44A C 0.8374(6) 1.0796(4) 0.7442(4) 0.0609(15) Uani 0.506(3) 1 d D U P A 2
H44C H 0.864179 1.072011 0.685006 0.073 Uiso 0.506(3) 1 calc R U P A 2
H44D H 0.758920 1.102931 0.745418 0.073 Uiso 0.506(3) 1 calc R U P A 2
C45A C 0.9382(19) 1.1459(12) 0.7982(14) 0.090(5) Uani 0.506(3) 1 d D U P A 2
H45D H 0.949022 1.200729 0.777923 0.134 Uiso 0.506(3) 1 calc R U P A 2
H45E H 1.018262 1.125666 0.794895 0.134 Uiso 0.506(3) 1 calc R U P A 2
H45F H 0.913171 1.154666 0.857148 0.134 Uiso 0.506(3) 1 calc R U P A 2
C46A C 0.7720(5) 1.0072(4) 0.8657(3) 0.0541(14) Uani 0.506(3) 1 d D U P A 2
H46C H 0.759001 0.951163 0.885199 0.065 Uiso 0.506(3) 1 calc R U P A 2
H46D H 0.844981 1.046657 0.899555 0.065 Uiso 0.506(3) 1 calc R U P A 2
C47A C 0.6533(16) 1.0457(17) 0.8829(10) 0.070(3) Uani 0.506(3) 1 d D U P A 2
H47D H 0.579864 1.006287 0.850938 0.106 Uiso 0.506(3) 1 calc R U P A 2
H47E H 0.665907 1.101891 0.865116 0.106 Uiso 0.506(3) 1 calc R U P A 2
H47F H 0.638201 1.053553 0.943639 0.106 Uiso 0.506(3) 1 calc R U P A 2
C48A C 0.7022(5) 0.9320(4) 0.7164(3) 0.0556(14) Uani 0.506(3) 1 d D U P A 2
H48C H 0.728899 0.921322 0.657253 0.067 Uiso 0.506(3) 1 calc R U P A 2
H48D H 0.629143 0.960915 0.716796 0.067 Uiso 0.506(3) 1 calc R U P A 2
C49A C 0.6573(14) 0.8455(9) 0.7419(10) 0.073(4) Uani 0.506(3) 1 d D U P A 2
H49D H 0.596649 0.807790 0.698263 0.109 Uiso 0.506(3) 1 calc R U P A 2
H49E H 0.616022 0.853968 0.796035 0.109 Uiso 0.506(3) 1 calc R U P A 2
H49F H 0.729987 0.818606 0.748046 0.109 Uiso 0.506(3) 1 calc R U P A 2
O2 O 0.5309(4) 0.9259(3) 0.5745(2) 0.1123(17) Uani 0.731(5) 1 d D U P B 1
C50 C 0.5301(5) 0.8911(3) 0.5019(3) 0.0737(14) Uani 0.731(5) 1 d D U P B 1
C51 C 0.6379(8) 0.9180(7) 0.4502(6) 0.105(3) Uani 0.731(5) 1 d D U P B 1
H51A H 0.612200 0.898202 0.389910 0.158 Uiso 0.731(5) 1 calc R U P B 1
H51B H 0.708826 0.892226 0.463779 0.158 Uiso 0.731(5) 1 calc R U P B 1
H51C H 0.664148 0.981262 0.462471 0.158 Uiso 0.731(5) 1 calc R U P B 1
C52 C 0.4244(8) 0.8225(6) 0.4654(5) 0.118(3) Uani 0.731(5) 1 d D U P B 1
H52A H 0.375518 0.800901 0.510892 0.177 Uiso 0.731(5) 1 calc R U P B 1
H52B H 0.456402 0.775044 0.430712 0.177 Uiso 0.731(5) 1 calc R U P B 1
H52C H 0.369650 0.844984 0.429806 0.177 Uiso 0.731(5) 1 calc R U P B 1
O2A O 0.4999(13) 0.9743(10) 0.3788(9) 0.151(6) Uani 0.269(5) 1 d D U P B 2
C50A C 0.5388(15) 0.9208(10) 0.4085(10) 0.095(4) Uani 0.269(5) 1 d D U P B 2
C51A C 0.6754(18) 0.921(2) 0.4210(17) 0.136(9) Uani 0.269(5) 1 d D U P B 2
H51D H 0.690436 0.862830 0.400924 0.204 Uiso 0.269(5) 1 calc R U P B 2
H51E H 0.700734 0.939873 0.481359 0.204 Uiso 0.269(5) 1 calc R U P B 2
H51F H 0.725230 0.961470 0.388874 0.204 Uiso 0.269(5) 1 calc R U P B 2
C52A C 0.454(2) 0.8431(15) 0.4237(17) 0.132(8) Uani 0.269(5) 1 d D U P B 2
H52D H 0.500902 0.796550 0.421695 0.198 Uiso 0.269(5) 1 calc R U P B 2
H52E H 0.384649 0.825309 0.380045 0.198 Uiso 0.269(5) 1 calc R U P B 2
H52F H 0.418774 0.855160 0.479666 0.198 Uiso 0.269(5) 1 calc R U P B 2

loop_
_atom_site_aniso_label
_atom_site_aniso_U_11
_atom_site_aniso_U_22
_atom_site_aniso_U_33
_atom_site_aniso_U_23
_atom_site_aniso_U_13
_atom_site_aniso_U_12
O1 0.0252(8) 0.0453(9) 0.0341(8) 0.0119(7) 0.0068(6) 0.0026(7)
N1 0.0275(10) 0.0458(11) 0.0281(9) 0.0086(8) 0.0069(7) 0.0039(8)
N2 0.0383(14) 0.0613(15) 0.0793(17) -0.0061(13) 0.0056(12) 0.0088(12)
N3 0.133(3) 0.102(2) 0.127(3) 0.058(2) 0.062(2) 0.084(2)
N4 0.103(2) 0.0630(18) 0.080(2) -0.0032(16) 0.0023(17) -0.0145(17)
N5 0.0489(15) 0.123(2) 0.0745(17) 0.0514(17) 0.0077(13) 0.0330(15)
N6 0.120(3) 0.0539(17) 0.117(3) 0.0242(17) 0.019(2) 0.0256(17)
C1 0.0287(12) 0.0546(15) 0.0320(12) 0.0140(11) 0.0102(9) 0.0079(11)
C2 0.0260(12) 0.0342(12) 0.0316(11) 0.0099(9) 0.0061(9) 0.0097(10)
C3 0.0308(12) 0.0447(13) 0.0333(12) 0.0073(10) 0.0023(9) 0.0035(10)
C4 0.0431(15) 0.0660(17) 0.0337(13) 0.0096(12) 0.0018(11) 0.0092(13)
C5 0.0505(16) 0.0788(19) 0.0296(13) 0.0084(13) 0.0092(11) 0.0047(14)
C6 0.0377(14) 0.0631(16) 0.0319(12) 0.0113(11) 0.0140(10) 0.0049(12)
C7 0.0297(12) 0.0439(13) 0.0250(10) 0.0108(9) 0.0071(9) 0.0095(10)
C8 0.0307(13) 0.0419(13) 0.0414(13) 0.0027(11) 0.0069(10) 0.0077(11)
C9 0.0262(12) 0.0495(15) 0.0447(13) 0.0045(11) 0.0062(10) 0.0107(11)
C10 0.0287(12) 0.0419(13) 0.0368(12) 0.0060(10) 0.0038(9) 0.0054(10)
C11 0.0337(13) 0.0394(13) 0.0429(13) 0.0069(11) 0.0047(10) 0.0071(11)
C12 0.0293(12) 0.0457(14) 0.0393(12) 0.0106(11) 0.0031(10) 0.0112(11)
C13 0.0321(14) 0.0466(15) 0.0532(15) 0.0026(12) 0.0067(11) 0.0099(12)
C14 0.0287(12) 0.0396(13) 0.0319(11) 0.0118(10) 0.0022(9) 0.0037(10)
C15 0.0419(14) 0.0557(15) 0.0363(12) 0.0193(11) 0.0080(10) 0.0148(12)
C16 0.0532(16) 0.0523(15) 0.0460(14) 0.0241(12) 0.0079(12) 0.0179(13)
C17 0.0517(16) 0.0452(15) 0.0495(14) 0.0137(12) 0.0079(12) 0.0227(12)
C18 0.0531(16) 0.0586(16) 0.0499(15) 0.0217(13) 0.0236(12) 0.0264(13)
C19 0.0460(15) 0.0454(14) 0.0435(13) 0.0218(11) 0.0161(11) 0.0180(12)
C20 0.086(2) 0.069(2) 0.076(2) 0.0358(17) 0.0305(18) 0.0417(19)
C21 0.0312(12) 0.0422(13) 0.0354(12) 0.0180(10) 0.0094(9) 0.0040(10)
C22 0.0400(15) 0.0496(15) 0.0506(15) 0.0092(12) -0.0002(12) 0.0049(12)
C23 0.0426(15) 0.0536(17) 0.0551(16) 0.0125(13) -0.0025(12) -0.0035(13)
C24 0.0548(17) 0.0423(15) 0.0424(14) 0.0114(12) 0.0035(12) -0.0050(13)
C25 0.0510(18) 0.0517(17) 0.0668(18) 0.0001(14) 0.0070(14) 0.0083(14)
C26 0.0395(15) 0.0498(16) 0.0585(16) 0.0007(13) 0.0016(12) 0.0060(12)
C27 0.066(2) 0.0547(18) 0.0562(17) 0.0117(15) 0.0020(15) -0.0042(15)
C28 0.0263(11) 0.0379(12) 0.0342(12) 0.0036(10) 0.0057(9) 0.0065(10)
C29 0.0259(12) 0.0477(14) 0.0430(13) 0.0142(11) 0.0074(10) 0.0092(10)
C30 0.0388(14) 0.0535(15) 0.0404(13) 0.0182(11) 0.0086(10) 0.0134(12)
C31 0.0359(13) 0.0488(14) 0.0419(13) 0.0117(11) 0.0019(10) 0.0156(11)
C32 0.0297(12) 0.0501(14) 0.0378(12) 0.0076(11) 0.0045(10) 0.0114(11)
C33 0.0294(12) 0.0445(13) 0.0320(11) 0.0080(10) 0.0067(9) 0.0069(10)
C34 0.0391(15) 0.0693(18) 0.0518(15) 0.0220(14) 0.0091(12) 0.0174(13)
C35 0.0261(12) 0.0435(13) 0.0363(12) 0.0057(10) 0.0021(9) 0.0103(10)
C36 0.0352(13) 0.0420(14) 0.0500(14) 0.0094(11) 0.0117(11) 0.0128(11)
C37 0.0453(15) 0.0467(15) 0.0561(16) 0.0162(12) 0.0134(12) 0.0097(12)
C38 0.0472(16) 0.0380(14) 0.0625(17) 0.0103(12) 0.0031(13) 0.0099(12)
C39 0.0502(17) 0.0491(16) 0.0576(16) 0.0038(13) 0.0087(13) 0.0176(13)
C40 0.0370(14) 0.0468(15) 0.0436(13) 0.0069(11) 0.0075(11) 0.0108(11)
C41 0.073(2) 0.0486(18) 0.075(2) 0.0121(15) 0.0098(16) 0.0162(15)
B1 0.0285(14) 0.0528(17) 0.0332(13) 0.0159(12) 0.0105(11) 0.0066(12)
B2 0.0285(14) 0.0514(16) 0.0304(13) 0.0083(12) 0.0090(10) 0.0087(12)
B3 0.0261(13) 0.0517(16) 0.0328(13) 0.0094(12) 0.0096(10) 0.0103(12)
B4 0.0271(14) 0.0544(17) 0.0344(14) 0.0137(12) 0.0092(11) 0.0066(12)
B5 0.0303(14) 0.0508(16) 0.0332(13) 0.0146(12) 0.0103(11) 0.0090(12)
B6 0.0255(13) 0.0422(15) 0.0315(13) 0.0128(11) 0.0062(10) 0.0043(11)
B7 0.0267(13) 0.0428(15) 0.0304(13) 0.0100(11) 0.0070(10) 0.0082(11)
B8 0.0274(13) 0.0434(15) 0.0314(13) 0.0083(11) 0.0083(10) 0.0101(11)
B9 0.0244(13) 0.0432(15) 0.0311(13) 0.0080(11) 0.0090(10) 0.0070(11)
B10 0.0265(13) 0.0440(15) 0.0346(13) 0.0152(12) 0.0088(10) 0.0072(11)
B11 0.0231(12) 0.0398(14) 0.0299(12) 0.0101(11) 0.0068(10) 0.0074(11)
N7 0.0471(13) 0.0613(14) 0.0658(15) 0.0224(12) 0.0058(11) 0.0169(11)
C42 0.058(3) 0.047(3) 0.071(4) 0.021(3) 0.004(3) 0.008(3)
C43 0.065(8) 0.067(7) 0.070(7) 0.021(6) -0.017(6) -0.007(6)
C44 0.073(4) 0.084(4) 0.065(4) 0.019(3) 0.014(3) 0.006(4)
C45 0.094(8) 0.131(8) 0.155(11) 0.034(9) 0.065(7) 0.037(7)
C46 0.064(4) 0.061(4) 0.099(4) 0.030(3) -0.028(3) -0.002(3)
C47 0.105(12) 0.086(9) 0.098(8) 0.061(7) 0.002(7) -0.002(7)
C48 0.064(4) 0.058(3) 0.077(4) 0.018(3) 0.012(3) 0.020(3)
C49 0.131(12) 0.071(8) 0.096(11) -0.001(9) 0.051(9) 0.016(8)
C42A 0.043(3) 0.062(3) 0.075(4) 0.014(3) 0.001(3) 0.024(3)
C43A 0.055(5) 0.091(5) 0.084(5) -0.003(5) 0.013(4) 0.036(4)
C44A 0.065(4) 0.065(3) 0.064(3) 0.034(3) 0.010(3) 0.019(3)
C45A 0.056(6) 0.069(7) 0.137(11) 0.028(7) -0.006(7) -0.011(6)
C46A 0.055(3) 0.061(3) 0.048(3) 0.015(3) 0.004(2) 0.012(3)
C47A 0.068(6) 0.088(8) 0.058(5) 0.006(6) 0.009(5) 0.030(5)
C48A 0.042(3) 0.074(3) 0.047(3) 0.001(3) -0.003(2) 0.012(3)
C49A 0.062(8) 0.054(5) 0.091(8) -0.014(5) 0.040(6) 0.011(6)
O2 0.104(3) 0.159(4) 0.068(2) 0.005(2) -0.012(2) 0.029(3)
C50 0.075(3) 0.080(3) 0.063(3) 0.007(2) -0.019(2) 0.016(3)
C51 0.127(7) 0.097(5) 0.097(6) 0.028(4) 0.024(4) 0.026(4)
C52 0.092(6) 0.118(6) 0.136(7) 0.020(5) -0.044(5) 0.010(4)
O2A 0.141(11) 0.171(13) 0.156(12) 0.068(11) -0.014(9) 0.036(10)
C50A 0.098(9) 0.104(9) 0.099(9) 0.045(7) -0.011(8) 0.038(8)
C51A 0.126(17) 0.187(19) 0.086(16) 0.020(14) -0.017(14) 0.017(16)
C52A 0.123(15) 0.131(15) 0.131(16) 0.036(13) -0.014(14) -0.011(12)

loop_
_atom_type_symbol
_atom_type_description
_atom_type_scat_dispersion_real
_atom_type_scat_dispersion_imag
_atom_type_scat_source
C C 0.0033 0.0016 'International Tables Vol C Tables 4.2.6.8 and 6.1.1.4'
H H 0.0000 0.0000 'International Tables Vol C Tables 4.2.6.8 and 6.1.1.4'
B B 0.0013 0.0007 'International Tables Vol C Tables 4.2.6.8 and 6.1.1.4'
N N 0.0061 0.0033 'International Tables Vol C Tables 4.2.6.8 and 6.1.1.4'
O O 0.0106 0.0060 'International Tables Vol C Tables 4.2.6.8 and 6.1.1.4'

loop_
_geom_angle_atom_site_label_1
_geom_angle_atom_site_label_2
_geom_angle_atom_site_label_3
_geom_angle
_geom_angle_site_symmetry_1
_geom_angle_site_symmetry_3
_geom_angle_publ_flag
C2 N1 C3 130.89(18) . . ?
C2 N1 C6 118.43(18) . . ?
C3 N1 C6 110.68(17) . . ?
B1 C1 H1 117.6 . . ?
B2 C1 H1 117.6 . . ?
B2 C1 B1 62.98(15) . . ?
B2 C1 B3 62.53(15) . . ?
B2 C1 B4 114.79(18) . . ?
B2 C1 B5 114.74(17) . . ?
B3 C1 H1 117.8 . . ?
B3 C1 B1 114.74(17) . . ?
B3 C1 B5 114.63(17) . . ?
B4 C1 H1 117.6 . . ?
B4 C1 B1 114.73(18) . . ?
B4 C1 B3 62.86(15) . . ?
B4 C1 B5 62.66(15) . . ?
B5 C1 H1 117.8 . . ?
B5 C1 B1 62.59(15) . . ?
O1 C2 N1 117.35(18) . . ?
O1 C2 B11 117.70(18) . . ?
N1 C2 B11 124.95(19) . . ?
N1 C3 H3A 111.3 . . ?
N1 C3 H3B 111.3 . . ?
N1 C3 C4 102.27(18) . . ?
H3A C3 H3B 109.2 . . ?
C4 C3 H3A 111.3 . . ?
C4 C3 H3B 111.3 . . ?
C3 C4 H4A 111.3 . . ?
C3 C4 H4B 111.3 . . ?
C3 C4 C5 102.57(19) . . ?
H4A C4 H4B 109.2 . . ?
C5 C4 H4A 111.3 . . ?
C5 C4 H4B 111.3 . . ?
C4 C5 H5A 110.8 . . ?
C4 C5 H5B 110.8 . . ?
H5A C5 H5B 108.8 . . ?
C6 C5 C4 104.97(19) . . ?
C6 C5 H5A 110.8 . . ?
C6 C5 H5B 110.8 . . ?
N1 C6 C5 104.18(19) . . ?
N1 C6 H6A 110.9 . . ?
N1 C6 H6B 110.9 . . ?
C5 C6 H6A 110.9 . . ?
C5 C6 H6B 110.9 . . ?
H6A C6 H6B 108.9 . . ?
C8 C7 B7 123.6(2) . . ?
C12 C7 C8 116.4(2) . . ?
C12 C7 B7 119.69(19) . . ?
C7 C8 H8 119.0 . . ?
C9 C8 C7 122.0(2) . . ?
C9 C8 H8 119.0 . . ?
C8 C9 H9 119.9 . . ?
C8 C9 C10 120.3(2) . . ?
C10 C9 H9 119.9 . . ?
C9 C10 C11 119.0(2) . . ?
C9 C10 C13 120.9(2) . . ?
C11 C10 C13 120.1(2) . . ?
C10 C11 H11 120.2 . . ?
C12 C11 C10 119.6(2) . . ?
C12 C11 H11 120.2 . . ?
C7 C12 H12 118.6 . . ?
C11 C12 C7 122.8(2) . . ?
C11 C12 H12 118.6 . . ?
N2 C13 C10 178.2(3) . . ?
C15 C14 B6 119.23(19) . . ?
C19 C14 C15 116.5(2) . . ?
C19 C14 B6 124.27(19) . . ?
C14 C15 H15 118.8 . . ?
C16 C15 C14 122.4(2) . . ?
C16 C15 H15 118.8 . . ?
C15 C16 H16 120.3 . . ?
C17 C16 C15 119.4(2) . . ?
C17 C16 H16 120.3 . . ?
C16 C17 C18 119.8(2) . . ?
C16 C17 C20 120.3(2) . . ?
C18 C17 C20 119.9(2) . . ?
C17 C18 H18 120.0 . . ?
C19 C18 C17 120.0(2) . . ?
C19 C18 H18 120.0 . . ?
C14 C19 H19 119.0 . . ?
C18 C19 C14 121.9(2) . . ?
C18 C19 H19 119.0 . . ?
N3 C20 C17 178.7(3) . . ?
C22 C21 C26 115.9(2) . . ?
C22 C21 B10 120.7(2) . . ?
C26 C21 B10 123.3(2) . . ?
C21 C22 H22 118.8 . . ?
C23 C22 C21 122.5(2) . . ?
C23 C22 H22 118.8 . . ?
C22 C23 H23 120.1 . . ?
C24 C23 C22 119.7(2) . . ?
C24 C23 H23 120.1 . . ?
C23 C24 C27 120.5(3) . . ?
C25 C24 C23 119.5(2) . . ?
C25 C24 C27 119.9(3) . . ?
C24 C25 H25 120.0 . . ?
C24 C25 C26 120.1(3) . . ?
C26 C25 H25 120.0 . . ?
C21 C26 H26 118.9 . . ?
C25 C26 C21 122.3(3) . . ?
C25 C26 H26 118.9 . . ?
N4 C27 C24 179.7(3) . . ?
C29 C28 C33 116.7(2) . . ?
C29 C28 B9 121.92(19) . . ?
C33 C28 B9 121.13(19) . . ?
C28 C29 H29 119.1 . . ?
C30 C29 C28 121.9(2) . . ?
C30 C29 H29 119.1 . . ?
C29 C30 H30 120.1 . . ?
C29 C30 C31 119.8(2) . . ?
C31 C30 H30 120.1 . . ?
C30 C31 C32 120.2(2) . . ?
C30 C31 C34 119.7(2) . . ?
C32 C31 C34 120.1(2) . . ?
C31 C32 H32 120.6 . . ?
C33 C32 C31 118.8(2) . . ?
C33 C32 H32 120.6 . . ?
C28 C33 H33 118.7 . . ?
C32 C33 C28 122.6(2) . . ?
C32 C33 H33 118.7 . . ?
N5 C34 C31 178.6(3) . . ?
C36 C35 C40 116.5(2) . . ?
C36 C35 B8 124.5(2) . . ?
C40 C35 B8 119.0(2) . . ?
C35 C36 H36 118.8 . . ?
C37 C36 C35 122.4(2) . . ?
C37 C36 H36 118.8 . . ?
C36 C37 H37 120.3 . . ?
C36 C37 C38 119.4(2) . . ?
C38 C37 H37 120.3 . . ?
C37 C38 C39 119.7(2) . . ?
C37 C38 C41 120.6(3) . . ?
C39 C38 C41 119.8(2) . . ?
C38 C39 H39 120.1 . . ?
C40 C39 C38 119.8(2) . . ?
C40 C39 H39 120.1 . . ?
C35 C40 H40 118.9 . . ?
C39 C40 C35 122.1(2) . . ?
C39 C40 H40 118.9 . . ?
N6 C41 C38 178.8(4) . . ?
C1 B1 H1A 124.7 . . ?
C1 B1 B2 58.29(14) . . ?
C1 B1 B5 58.61(14) . . ?
C1 B1 B6 105.54(18) . . ?
C1 B1 B7 105.37(18) . . ?
B2 B1 H1A 121.8 . . ?
B2 B1 B6 108.84(18) . . ?
B2 B1 B7 60.11(14) . . ?
B5 B1 H1A 121.3 . . ?
B5 B1 B2 107.62(19) . . ?
B5 B1 B6 60.43(14) . . ?
B5 B1 B7 109.30(18) . . ?
B6 B1 H1A 121.4 . . ?
B7 B1 H1A 121.4 . . ?
B7 B1 B6 61.28(14) . . ?
C1 B2 B1 58.73(14) . . ?
C1 B2 H2 124.3 . . ?
C1 B2 B3 58.83(15) . . ?
C1 B2 B7 105.87(18) . . ?
C1 B2 B8 105.77(18) . . ?
B1 B2 H2 121.5 . . ?
B1 B2 B7 60.32(14) . . ?
B1 B2 B8 108.65(18) . . ?
B3 B2 B1 108.2(2) . . ?
B3 B2 H2 121.0 . . ?
B3 B2 B7 109.41(18) . . ?
B3 B2 B8 60.69(14) . . ?
B7 B2 H2 121.4 . . ?
B7 B2 B8 60.69(14) . . ?
B8 B2 H2 121.6 . . ?
C1 B3 B2 58.64(14) . . ?
C1 B3 H3 124.6 . . ?
C1 B3 B4 58.56(15) . . ?
C1 B3 B8 105.48(17) . . ?
C1 B3 B9 105.82(18) . . ?
B2 B3 H3 121.1 . . ?
B2 B3 B4 108.04(19) . . ?
B2 B3 B8 60.50(14) . . ?
B2 B3 B9 109.55(17) . . ?
B4 B3 H3 121.4 . . ?
B4 B3 B8 108.91(18) . . ?
B4 B3 B9 60.48(15) . . ?
B8 B3 H3 121.6 . . ?
B9 B3 H3 121.2 . . ?
B9 B3 B8 61.05(14) . . ?
C1 B4 B3 58.58(15) . . ?
C1 B4 H4 124.4 . . ?
C1 B4 B5 58.71(14) . . ?
C1 B4 B9 105.64(19) . . ?
C1 B4 B10 106.05(17) . . ?
B3 B4 H4 121.5 . . ?
B3 B4 B9 60.24(14) . . ?
B3 B4 B10 109.29(18) . . ?
B5 B4 B3 107.87(19) . . ?
B5 B4 H4 121.4 . . ?
B5 B4 B9 109.15(18) . . ?
B5 B4 B10 60.51(14) . . ?
B9 B4 H4 121.4 . . ?
B10 B4 H4 121.1 . . ?
B10 B4 B9 61.25(14) . . ?
C1 B5 B1 58.80(15) . . ?
C1 B5 B4 58.63(15) . . ?
C1 B5 H5 124.5 . . ?
C1 B5 B6 105.64(19) . . ?
C1 B5 B10 105.90(18) . . ?
B1 B5 H5 121.0 . . ?
B1 B5 B6 60.38(14) . . ?
B1 B5 B10 109.78(18) . . ?
B4 B5 B1 108.3(2) . . ?
B4 B5 H5 121.3 . . ?
B4 B5 B6 109.25(18) . . ?
B4 B5 B10 60.40(14) . . ?
B6 B5 H5 121.4 . . ?
B6 B5 B10 61.45(14) . . ?
B10 B5 H5 121.0 . . ?
C14 B6 B1 119.15(18) . . ?
C14 B6 B5 118.01(19) . . ?
C14 B6 B7 124.33(19) . . ?
C14 B6 B10 121.79(19) . . ?
C14 B6 B11 126.52(18) . . ?
B1 B6 B5 59.18(14) . . ?
B1 B6 B7 59.34(14) . . ?
B1 B6 B10 107.14(17) . . ?
B1 B6 B11 107.72(18) . . ?
B5 B6 B7 106.77(17) . . ?
B5 B6 B10 59.35(14) . . ?
B5 B6 B11 107.01(17) . . ?
B7 B6 B10 108.50(17) . . ?
B11 B6 B7 60.90(14) . . ?
B11 B6 B10 60.04(14) . . ?
C7 B7 B1 117.43(18) . . ?
C7 B7 B2 114.98(19) . . ?
C7 B7 B6 126.39(18) . . ?
C7 B7 B8 121.80(19) . . ?
C7 B7 B11 130.05(18) . . ?
B1 B7 B6 59.37(14) . . ?
B1 B7 B8 107.39(17) . . ?
B1 B7 B11 106.49(18) . . ?
B2 B7 B1 59.56(15) . . ?
B2 B7 B6 106.90(18) . . ?
B2 B7 B8 59.85(13) . . ?
B2 B7 B11 106.89(17) . . ?
B6 B7 B11 59.32(14) . . ?
B8 B7 B6 107.41(18) . . ?
B8 B7 B11 59.82(13) . . ?
C35 B8 B2 119.30(19) . . ?
C35 B8 B3 118.15(18) . . ?
C35 B8 B7 123.81(19) . . ?
C35 B8 B9 121.86(18) . . ?
C35 B8 B11 126.50(18) . . ?
B2 B8 B3 58.81(14) . . ?
B2 B8 B7 59.46(14) . . ?
B2 B8 B9 106.79(18) . . ?
B2 B8 B11 107.59(18) . . ?
B3 B8 B7 106.93(17) . . ?
B3 B8 B9 59.29(14) . . ?
B3 B8 B11 107.06(18) . . ?
B7 B8 B9 109.00(18) . . ?
B7 B8 B11 61.10(14) . . ?
B9 B8 B11 60.26(14) . . ?
C28 B9 B3 114.99(18) . . ?
C28 B9 B4 120.60(19) . . ?
C28 B9 B8 118.95(19) . . ?
C28 B9 B10 128.15(19) . . ?
C28 B9 B11 127.82(18) . . ?
B3 B9 B4 59.29(15) . . ?
B3 B9 B8 59.66(14) . . ?
B3 B9 B10 107.00(17) . . ?
B3 B9 B11 107.06(17) . . ?
B4 B9 B8 106.88(17) . . ?
B4 B9 B10 59.32(14) . . ?
B4 B9 B11 106.68(17) . . ?
B8 B9 B10 107.76(17) . . ?
B8 B9 B11 59.89(13) . . ?
B10 B9 B11 59.90(13) . . ?
C21 B10 B4 116.83(19) . . ?
C21 B10 B5 116.13(19) . . ?
C21 B10 B6 123.64(19) . . ?
C21 B10 B9 124.88(19) . . ?
C21 B10 B11 129.84(18) . . ?
B4 B10 B5 59.09(14) . . ?
B4 B10 B6 106.43(17) . . ?
B4 B10 B9 59.43(14) . . ?
B4 B10 B11 106.93(18) . . ?
B5 B10 B6 59.21(14) . . ?
B5 B10 B9 106.59(18) . . ?
B5 B10 B11 106.52(18) . . ?
B9 B10 B6 107.33(18) . . ?
B11 B10 B6 59.56(14) . . ?
B11 B10 B9 60.11(13) . . ?
C2 B11 B6 118.05(17) . . ?
C2 B11 B7 113.69(17) . . ?
C2 B11 B8 119.93(18) . . ?
C2 B11 B9 129.26(18) . . ?
C2 B11 B10 127.82(18) . . ?
B6 B11 B7 59.78(14) . . ?
B6 B11 B8 107.18(16) . . ?
B6 B11 B9 107.91(16) . . ?
B6 B11 B10 60.40(14) . . ?
B8 B11 B7 59.08(13) . . ?
B8 B11 B9 59.85(14) . . ?
B8 B11 B10 107.80(16) . . ?
B9 B11 B7 107.08(16) . . ?
B10 B11 B7 107.90(16) . . ?
B10 B11 B9 59.99(14) . . ?
C42 N7 C44 105.7(4) . . ?
C42 N7 C48 111.0(4) . . ?
C46 N7 C42 112.8(3) . . ?
C46 N7 C44 110.1(4) . . ?
C46 N7 C48 115.5(4) . . ?
C48 N7 C44 100.6(4) . . ?
C42A N7 C46A 100.7(3) . . ?
C44A N7 C42A 110.3(4) . . ?
C44A N7 C46A 106.7(3) . . ?
C48A N7 C42A 113.8(3) . . ?
C48A N7 C44A 113.7(3) . . ?
C48A N7 C46A 110.7(3) . . ?
N7 C42 H42A 108.0 . . ?
N7 C42 H42B 108.0 . . ?
N7 C42 C43 117.3(7) . . ?
H42A C42 H42B 107.2 . . ?
C43 C42 H42A 108.0 . . ?
C43 C42 H42B 108.0 . . ?
C42 C43 H43A 109.5 . . ?
C42 C43 H43B 109.5 . . ?
C42 C43 H43C 109.5 . . ?
H43A C43 H43B 109.5 . . ?
H43A C43 H43C 109.5 . . ?
H43B C43 H43C 109.5 . . ?
N7 C44 H44A 108.6 . . ?
N7 C44 H44B 108.6 . . ?
H44A C44 H44B 107.6 . . ?
C45 C44 N7 114.6(6) . . ?
C45 C44 H44A 108.6 . . ?
C45 C44 H44B 108.6 . . ?
C44 C45 H45A 109.5 . . ?
C44 C45 H45B 109.5 . . ?
C44 C45 H45C 109.5 . . ?
H45A C45 H45B 109.5 . . ?
H45A C45 H45C 109.5 . . ?
H45B C45 H45C 109.5 . . ?
N7 C46 H46A 108.1 . . ?
N7 C46 H46B 108.1 . . ?
N7 C46 C47 116.7(8) . . ?
H46A C46 H46B 107.3 . . ?
C47 C46 H46A 108.1 . . ?
C47 C46 H46B 108.1 . . ?
C46 C47 H47A 109.5 . . ?
C46 C47 H47B 109.5 . . ?
C46 C47 H47C 109.5 . . ?
H47A C47 H47B 109.5 . . ?
H47A C47 H47C 109.5 . . ?
H47B C47 H47C 109.5 . . ?
N7 C48 H48A 109.2 . . ?
N7 C48 H48B 109.2 . . ?
H48A C48 H48B 107.9 . . ?
C49 C48 N7 112.1(9) . . ?
C49 C48 H48A 109.2 . . ?
C49 C48 H48B 109.2 . . ?
C48 C49 H49A 109.5 . . ?
C48 C49 H49B 109.5 . . ?
C48 C49 H49C 109.5 . . ?
H49A C49 H49B 109.5 . . ?
H49A C49 H49C 109.5 . . ?
H49B C49 H49C 109.5 . . ?
N7 C42A H42C 109.2 . . ?
N7 C42A H42D 109.2 . . ?
H42C C42A H42D 107.9 . . ?
C43A C42A N7 111.9(5) . . ?
C43A C42A H42C 109.2 . . ?
C43A C42A H42D 109.2 . . ?
C42A C43A H43D 109.5 . . ?
C42A C43A H43E 109.5 . . ?
C42A C43A H43F 109.5 . . ?
H43D C43A H43E 109.5 . . ?
H43D C43A H43F 109.5 . . ?
H43E C43A H43F 109.5 . . ?
N7 C44A H44C 108.2 . . ?
N7 C44A H44D 108.2 . . ?
H44C C44A H44D 107.3 . . ?
C45A C44A N7 116.5(8) . . ?
C45A C44A H44C 108.2 . . ?
C45A C44A H44D 108.2 . . ?
C44A C45A H45D 109.5 . . ?
C44A C45A H45E 109.5 . . ?
C44A C45A H45F 109.5 . . ?
H45D C45A H45E 109.5 . . ?
H45D C45A H45F 109.5 . . ?
H45E C45A H45F 109.5 . . ?
N7 C46A H46C 108.8 . . ?
N7 C46A H46D 108.8 . . ?
H46C C46A H46D 107.7 . . ?
C47A C46A N7 113.8(7) . . ?
C47A C46A H46C 108.8 . . ?
C47A C46A H46D 108.8 . . ?
C46A C47A H47D 109.5 . . ?
C46A C47A H47E 109.5 . . ?
C46A C47A H47F 109.5 . . ?
H47D C47A H47E 109.5 . . ?
H47D C47A H47F 109.5 . . ?
H47E C47A H47F 109.5 . . ?
N7 C48A H48C 108.1 . . ?
N7 C48A H48D 108.1 . . ?
N7 C48A C49A 116.6(7) . . ?
H48C C48A H48D 107.3 . . ?
C49A C48A H48C 108.1 . . ?
C49A C48A H48D 108.1 . . ?
C48A C49A H49D 109.5 . . ?
C48A C49A H49E 109.5 . . ?
C48A C49A H49F 109.5 . . ?
H49D C49A H49E 109.5 . . ?
H49D C49A H49F 109.5 . . ?
H49E C49A H49F 109.5 . . ?
O2 C50 C51 119.6(6) . . ?
O2 C50 C52 120.0(6) . . ?
C52 C50 C51 120.4(6) . . ?
C50 C51 H51A 109.5 . . ?
C50 C51 H51B 109.5 . . ?
C50 C51 H51C 109.5 . . ?
H51A C51 H51B 109.5 . . ?
H51A C51 H51C 109.5 . . ?
H51B C51 H51C 109.5 . . ?
C50 C52 H52A 109.5 . . ?
C50 C52 H52B 109.5 . . ?
C50 C52 H52C 109.5 . . ?
H52A C52 H52B 109.5 . . ?
H52A C52 H52C 109.5 . . ?
H52B C52 H52C 109.5 . . ?
O2A C50A C51A 123.7(17) . . ?
O2A C50A C52A 121.3(17) . . ?
C52A C50A C51A 114.5(17) . . ?
C50A C51A H51D 109.5 . . ?
C50A C51A H51E 109.5 . . ?
C50A C51A H51F 109.5 . . ?
H51D C51A H51E 109.5 . . ?
H51D C51A H51F 109.5 . . ?
H51E C51A H51F 109.5 . . ?
C50A C52A H52D 109.5 . . ?
C50A C52A H52E 109.5 . . ?
C50A C52A H52F 109.5 . . ?
H52D C52A H52E 109.5 . . ?
H52D C52A H52F 109.5 . . ?
H52E C52A H52F 109.5 . . ?

loop_
_geom_bond_atom_site_label_1
_geom_bond_atom_site_label_2
_geom_bond_distance
_geom_bond_site_symmetry_2
_geom_bond_publ_flag
O1 C2 1.246(2) . ?
N1 C2 1.356(3) . ?
N1 C3 1.462(3) . ?
N1 C6 1.478(3) . ?
N2 C13 1.152(3) . ?
N3 C20 1.154(4) . ?
N4 C27 1.142(3) . ?
N5 C34 1.139(3) . ?
N6 C41 1.148(4) . ?
C1 H1 1.1200 . ?
C1 B1 1.697(3) . ?
C1 B2 1.689(4) . ?
C1 B3 1.693(3) . ?
C1 B4 1.692(3) . ?
C1 B5 1.694(4) . ?
C2 B11 1.621(3) . ?
C3 H3A 0.9900 . ?
C3 H3B 0.9900 . ?
C3 C4 1.514(3) . ?
C4 H4A 0.9900 . ?
C4 H4B 0.9900 . ?
C4 C5 1.526(3) . ?
C5 H5A 0.9900 . ?
C5 H5B 0.9900 . ?
C5 C6 1.514(3) . ?
C6 H6A 0.9900 . ?
C6 H6B 0.9900 . ?
C7 C8 1.395(3) . ?
C7 C12 1.395(3) . ?
C7 B7 1.590(3) . ?
C8 H8 0.9500 . ?
C8 C9 1.381(3) . ?
C9 H9 0.9500 . ?
C9 C10 1.387(3) . ?
C10 C11 1.396(3) . ?
C10 C13 1.429(3) . ?
C11 H11 0.9500 . ?
C11 C12 1.375(3) . ?
C12 H12 0.9500 . ?
C14 C15 1.396(3) . ?
C14 C19 1.395(3) . ?
C14 B6 1.593(3) . ?
C15 H15 0.9500 . ?
C15 C16 1.381(3) . ?
C16 H16 0.9500 . ?
C16 C17 1.374(3) . ?
C17 C18 1.391(3) . ?
C17 C20 1.431(4) . ?
C18 H18 0.9500 . ?
C18 C19 1.370(3) . ?
C19 H19 0.9500 . ?
C21 C22 1.390(3) . ?
C21 C26 1.394(3) . ?
C21 B10 1.594(4) . ?
C22 H22 0.9500 . ?
C22 C23 1.383(3) . ?
C23 H23 0.9500 . ?
C23 C24 1.375(4) . ?
C24 C25 1.374(4) . ?
C24 C27 1.445(4) . ?
C25 H25 0.9500 . ?
C25 C26 1.379(4) . ?
C26 H26 0.9500 . ?
C28 C29 1.400(3) . ?
C28 C33 1.403(3) . ?
C28 B9 1.590(3) . ?
C29 H29 0.9500 . ?
C29 C30 1.380(3) . ?
C30 H30 0.9500 . ?
C30 C31 1.392(3) . ?
C31 C32 1.393(3) . ?
C31 C34 1.445(3) . ?
C32 H32 0.9500 . ?
C32 C33 1.386(3) . ?
C33 H33 0.9500 . ?
C35 C36 1.393(3) . ?
C35 C40 1.404(3) . ?
C35 B8 1.595(3) . ?
C36 H36 0.9500 . ?
C36 C37 1.386(3) . ?
C37 H37 0.9500 . ?
C37 C38 1.390(3) . ?
C38 C39 1.391(4) . ?
C38 C41 1.437(4) . ?
C39 H39 0.9500 . ?
C39 C40 1.379(3) . ?
C40 H40 0.9500 . ?
B1 H1A 1.1200 . ?
B1 B2 1.769(4) . ?
B1 B5 1.761(4) . ?
B1 B6 1.783(4) . ?
B1 B7 1.782(3) . ?
B2 H2 1.1200 . ?
B2 B3 1.755(4) . ?
B2 B7 1.779(3) . ?
B2 B8 1.786(3) . ?
B3 H3 1.1200 . ?
B3 B4 1.765(4) . ?
B3 B8 1.789(3) . ?
B3 B9 1.782(3) . ?
B4 H4 1.1200 . ?
B4 B5 1.761(4) . ?
B4 B9 1.786(4) . ?
B4 B10 1.784(3) . ?
B5 H5 1.1200 . ?
B5 B6 1.784(3) . ?
B5 B10 1.786(3) . ?
B6 B7 1.817(4) . ?
B6 B10 1.824(4) . ?
B6 B11 1.809(3) . ?
B7 B8 1.801(3) . ?
B7 B11 1.837(3) . ?
B8 B9 1.814(4) . ?
B8 B11 1.814(3) . ?
B9 B10 1.819(4) . ?
B9 B11 1.821(3) . ?
B10 B11 1.817(4) . ?
N7 C42 1.507(5) . ?
N7 C44 1.614(6) . ?
N7 C46 1.450(6) . ?
N7 C48 1.517(6) . ?
N7 C42A 1.536(5) . ?
N7 C44A 1.506(5) . ?
N7 C46A 1.597(5) . ?
N7 C48A 1.455(5) . ?
C42 H42A 0.9900 . ?
C42 H42B 0.9900 . ?
C42 C43 1.543(14) . ?
C43 H43A 0.9800 . ?
C43 H43B 0.9800 . ?
C43 H43C 0.9800 . ?
C44 H44A 0.9900 . ?
C44 H44B 0.9900 . ?
C44 C45 1.492(11) . ?
C45 H45A 0.9800 . ?
C45 H45B 0.9800 . ?
C45 H45C 0.9800 . ?
C46 H46A 0.9900 . ?
C46 H46B 0.9900 . ?
C46 C47 1.566(16) . ?
C47 H47A 0.9800 . ?
C47 H47B 0.9800 . ?
C47 H47C 0.9800 . ?
C48 H48A 0.9900 . ?
C48 H48B 0.9900 . ?
C48 C49 1.489(17) . ?
C49 H49A 0.9800 . ?
C49 H49B 0.9800 . ?
C49 H49C 0.9800 . ?
C42A H42C 0.9900 . ?
C42A H42D 0.9900 . ?
C42A C43A 1.519(9) . ?
C43A H43D 0.9800 . ?
C43A H43E 0.9800 . ?
C43A H43F 0.9800 . ?
C44A H44C 0.9900 . ?
C44A H44D 0.9900 . ?
C44A C45A 1.496(16) . ?
C45A H45D 0.9800 . ?
C45A H45E 0.9800 . ?
C45A H45F 0.9800 . ?
C46A H46C 0.9900 . ?
C46A H46D 0.9900 . ?
C46A C47A 1.535(16) . ?
C47A H47D 0.9800 . ?
C47A H47E 0.9800 . ?
C47A H47F 0.9800 . ?
C48A H48C 0.9900 . ?
C48A H48D 0.9900 . ?
C48A C49A 1.508(15) . ?
C49A H49D 0.9800 . ?
C49A H49E 0.9800 . ?
C49A H49F 0.9800 . ?
O2 C50 1.197(5) . ?
C50 C51 1.475(9) . ?
C50 C52 1.449(8) . ?
C51 H51A 0.9800 . ?
C51 H51B 0.9800 . ?
C51 H51C 0.9800 . ?
C52 H52A 0.9800 . ?
C52 H52B 0.9800 . ?
C52 H52C 0.9800 . ?
O2A C50A 1.196(13) . ?
C50A C51A 1.482(17) . ?
C50A C52A 1.453(16) . ?
C51A H51D 0.9800 . ?
C51A H51E 0.9800 . ?
C51A H51F 0.9800 . ?
C52A H52D 0.9800 . ?
C52A H52E 0.9800 . ?
C52A H52F 0.9800 . ?

loop_
_geom_torsion_atom_site_label_1
_geom_torsion_atom_site_label_2
_geom_torsion_atom_site_label_3
_geom_torsion_atom_site_label_4
_geom_torsion
_geom_torsion_site_symmetry_1
_geom_torsion_site_symmetry_2
_geom_torsion_site_symmetry_3
_geom_torsion_site_symmetry_4
_geom_torsion_publ_flag
O1 C2 B11 B6 -72.6(3) . . . . ?
O1 C2 B11 B7 -5.4(3) . . . . ?
O1 C2 B11 B8 61.3(3) . . . . ?
O1 C2 B11 B9 135.2(2) . . . . ?
O1 C2 B11 B10 -145.4(2) . . . . ?
N1 C2 B11 B6 107.1(2) . . . . ?
N1 C2 B11 B7 174.17(19) . . . . ?
N1 C2 B11 B8 -119.1(2) . . . . ?
N1 C2 B11 B9 -45.2(3) . . . . ?
N1 C2 B11 B10 34.2(3) . . . . ?
N1 C3 C4 C5 38.3(2) . . . . ?
C1 B1 B2 B3 -33.16(16) . . . . ?
C1 B1 B2 B7 -135.59(18) . . . . ?
C1 B1 B2 B8 -97.50(19) . . . . ?
C1 B1 B5 B4 32.77(16) . . . . ?
C1 B1 B5 B6 134.98(19) . . . . ?
C1 B1 B5 B10 97.04(19) . . . . ?
C1 B1 B6 C14 -145.9(2) . . . . ?
C1 B1 B6 B5 -38.81(17) . . . . ?
C1 B1 B6 B7 99.28(19) . . . . ?
C1 B1 B6 B10 -2.4(2) . . . . ?
C1 B1 B6 B11 60.8(2) . . . . ?
C1 B1 B7 C7 142.43(19) . . . . ?
C1 B1 B7 B2 38.13(17) . . . . ?
C1 B1 B7 B6 -99.57(19) . . . . ?
C1 B1 B7 B8 0.7(2) . . . . ?
C1 B1 B7 B11 -62.1(2) . . . . ?
C1 B2 B3 B4 -32.77(16) . . . . ?
C1 B2 B3 B8 -134.74(19) . . . . ?
C1 B2 B3 B9 -97.0(2) . . . . ?
C1 B2 B7 C7 -146.85(19) . . . . ?
C1 B2 B7 B1 -38.45(17) . . . . ?
C1 B2 B7 B6 -1.2(2) . . . . ?
C1 B2 B7 B8 99.46(19) . . . . ?
C1 B2 B7 B11 61.1(2) . . . . ?
C1 B2 B8 C35 146.18(19) . . . . ?
C1 B2 B8 B3 39.16(17) . . . . ?
C1 B2 B8 B7 -99.63(19) . . . . ?
C1 B2 B8 B9 2.9(2) . . . . ?
C1 B2 B8 B11 -60.5(2) . . . . ?
C1 B3 B4 B5 -33.22(16) . . . . ?
C1 B3 B4 B9 -135.51(18) . . . . ?
C1 B3 B4 B10 -97.43(19) . . . . ?
C1 B3 B8 C35 -147.96(19) . . . . ?
C1 B3 B8 B2 -39.00(17) . . . . ?
C1 B3 B8 B7 -2.6(2) . . . . ?
C1 B3 B8 B9 99.79(19) . . . . ?
C1 B3 B8 B11 61.6(2) . . . . ?
C1 B3 B9 C28 150.53(19) . . . . ?
C1 B3 B9 B4 38.43(16) . . . . ?
C1 B3 B9 B8 -99.22(18) . . . . ?
C1 B3 B9 B10 1.8(2) . . . . ?
C1 B3 B9 B11 -61.2(2) . . . . ?
C1 B4 B5 B1 -32.83(16) . . . . ?
C1 B4 B5 B6 -97.0(2) . . . . ?
C1 B4 B5 B10 -135.67(19) . . . . ?
C1 B4 B9 C28 -141.1(2) . . . . ?
C1 B4 B9 B3 -38.39(16) . . . . ?
C1 B4 B9 B8 -1.0(2) . . . . ?
C1 B4 B9 B10 100.01(19) . . . . ?
C1 B4 B9 B11 61.9(2) . . . . ?
C1 B4 B10 C21 144.22(19) . . . . ?
C1 B4 B10 B5 38.41(17) . . . . ?
C1 B4 B10 B6 1.4(2) . . . . ?
C1 B4 B10 B9 -99.3(2) . . . . ?
C1 B4 B10 B11 -61.0(2) . . . . ?
C1 B5 B6 C14 147.89(19) . . . . ?
C1 B5 B6 B1 38.92(17) . . . . ?
C1 B5 B6 B7 2.0(2) . . . . ?
C1 B5 B6 B10 -99.88(19) . . . . ?
C1 B5 B6 B11 -61.9(2) . . . . ?
C1 B5 B10 C21 -145.33(19) . . . . ?
C1 B5 B10 B4 -38.34(17) . . . . ?
C1 B5 B10 B6 99.45(19) . . . . ?
C1 B5 B10 B9 -1.2(2) . . . . ?
C1 B5 B10 B11 61.8(2) . . . . ?
C2 N1 C3 C4 151.5(2) . . . . ?
C2 N1 C6 C5 -173.5(2) . . . . ?
C3 N1 C2 O1 176.4(2) . . . . ?
C3 N1 C2 B11 -3.2(3) . . . . ?
C3 N1 C6 C5 6.4(3) . . . . ?
C3 C4 C5 C6 -35.3(3) . . . . ?
C4 C5 C6 N1 18.3(3) . . . . ?
C6 N1 C2 O1 -3.7(3) . . . . ?
C6 N1 C2 B11 176.7(2) . . . . ?
C6 N1 C3 C4 -28.4(2) . . . . ?
C7 C8 C9 C10 0.4(4) . . . . ?
C7 B7 B8 C35 4.4(3) . . . . ?
C7 B7 B8 B2 -102.4(2) . . . . ?
C7 B7 B8 B3 -138.5(2) . . . . ?
C7 B7 B8 B9 158.89(18) . . . . ?
C7 B7 B8 B11 121.0(2) . . . . ?
C7 B7 B11 C2 3.9(3) . . . . ?
C7 B7 B11 B6 113.7(3) . . . . ?
C7 B7 B11 B8 -107.9(3) . . . . ?
C7 B7 B11 B9 -145.1(2) . . . . ?
C7 B7 B11 B10 151.7(2) . . . . ?
C8 C7 C12 C11 0.3(3) . . . . ?
C8 C7 B7 B1 73.2(3) . . . . ?
C8 C7 B7 B2 140.4(2) . . . . ?
C8 C7 B7 B6 2.5(3) . . . . ?
C8 C7 B7 B8 -150.9(2) . . . . ?
C8 C7 B7 B11 -75.5(3) . . . . ?
C8 C9 C10 C11 0.5(3) . . . . ?
C8 C9 C10 C13 -178.9(2) . . . . ?
C9 C10 C11 C12 -1.0(3) . . . . ?
C10 C11 C12 C7 0.6(3) . . . . ?
C12 C7 C8 C9 -0.8(3) . . . . ?
C12 C7 B7 B1 -100.1(2) . . . . ?
C12 C7 B7 B2 -32.9(3) . . . . ?
C12 C7 B7 B6 -170.8(2) . . . . ?
C12 C7 B7 B8 35.8(3) . . . . ?
C12 C7 B7 B11 111.2(3) . . . . ?
C13 C10 C11 C12 178.4(2) . . . . ?
C14 C15 C16 C17 1.5(4) . . . . ?
C14 B6 B7 C7 -3.1(3) . . . . ?
C14 B6 B7 B1 -106.3(2) . . . . ?
C14 B6 B7 B2 -143.6(2) . . . . ?
C14 B6 B7 B8 153.41(19) . . . . ?
C14 B6 B7 B11 116.4(2) . . . . ?
C14 B6 B10 C21 3.3(3) . . . . ?
C14 B6 B10 B4 142.9(2) . . . . ?
C14 B6 B10 B5 106.0(2) . . . . ?
C14 B6 B10 B9 -154.71(18) . . . . ?
C14 B6 B10 B11 -116.8(2) . . . . ?
C14 B6 B11 C2 -10.5(3) . . . . ?
C14 B6 B11 B7 -113.0(2) . . . . ?
C14 B6 B11 B8 -149.7(2) . . . . ?
C14 B6 B11 B9 147.3(2) . . . . ?
C14 B6 B11 B10 109.3(2) . . . . ?
C15 C14 C19 C18 0.8(4) . . . . ?
C15 C14 B6 B1 44.5(3) . . . . ?
C15 C14 B6 B5 -24.0(3) . . . . ?
C15 C14 B6 B7 115.4(2) . . . . ?
C15 C14 B6 B10 -93.5(3) . . . . ?
C15 C14 B6 B11 -167.7(2) . . . . ?
C15 C16 C17 C18 0.8(4) . . . . ?
C15 C16 C17 C20 179.9(3) . . . . ?
C16 C17 C18 C19 -2.3(4) . . . . ?
C17 C18 C19 C14 1.5(4) . . . . ?
C19 C14 C15 C16 -2.3(4) . . . . ?
C19 C14 B6 B1 -137.9(2) . . . . ?
C19 C14 B6 B5 153.6(2) . . . . ?
C19 C14 B6 B7 -67.0(3) . . . . ?
C19 C14 B6 B10 84.1(3) . . . . ?
C19 C14 B6 B11 9.9(4) . . . . ?
C20 C17 C18 C19 178.6(3) . . . . ?
C21 C22 C23 C24 0.1(4) . . . . ?
C21 B10 B11 C2 -6.2(4) . . . . ?
C21 B10 B11 B6 -110.3(3) . . . . ?
C21 B10 B11 B7 -147.9(2) . . . . ?
C21 B10 B11 B8 149.7(2) . . . . ?
C21 B10 B11 B9 112.3(3) . . . . ?
C22 C21 C26 C25 -0.3(4) . . . . ?
C22 C21 B10 B4 32.3(3) . . . . ?
C22 C21 B10 B5 99.2(2) . . . . ?
C22 C21 B10 B6 168.2(2) . . . . ?
C22 C21 B10 B9 -37.6(3) . . . . ?
C22 C21 B10 B11 -115.5(3) . . . . ?
C22 C23 C24 C25 -0.2(4) . . . . ?
C22 C23 C24 C27 179.0(2) . . . . ?
C23 C24 C25 C26 0.0(4) . . . . ?
C24 C25 C26 C21 0.3(4) . . . . ?
C26 C21 C22 C23 0.1(4) . . . . ?
C26 C21 B10 B4 -144.9(2) . . . . ?
C26 C21 B10 B5 -78.0(3) . . . . ?
C26 C21 B10 B6 -9.0(3) . . . . ?
C26 C21 B10 B9 145.1(2) . . . . ?
C26 C21 B10 B11 67.2(3) . . . . ?
C27 C24 C25 C26 -179.2(3) . . . . ?
C28 C29 C30 C31 1.3(4) . . . . ?
C28 B9 B10 C21 -3.5(3) . . . . ?
C28 B9 B10 B4 -106.7(2) . . . . ?
C28 B9 B10 B5 -143.7(2) . . . . ?
C28 B9 B10 B6 154.1(2) . . . . ?
C28 B9 B10 B11 116.5(2) . . . . ?
C28 B9 B11 C2 -0.7(4) . . . . ?
C28 B9 B11 B6 -155.2(2) . . . . ?
C28 B9 B11 B7 141.8(2) . . . . ?
C28 B9 B11 B8 105.0(3) . . . . ?
C28 B9 B11 B10 -117.0(3) . . . . ?
C29 C28 C33 C32 0.5(3) . . . . ?
C29 C28 B9 B3 118.4(2) . . . . ?
C29 C28 B9 B4 -173.9(2) . . . . ?
C29 C28 B9 B8 50.6(3) . . . . ?
C29 C28 B9 B10 -100.7(3) . . . . ?
C29 C28 B9 B11 -22.1(3) . . . . ?
C29 C30 C31 C32 0.2(4) . . . . ?
C29 C30 C31 C34 180.0(2) . . . . ?
C30 C31 C32 C33 -1.3(3) . . . . ?
C31 C32 C33 C28 1.0(3) . . . . ?
C33 C28 C29 C30 -1.6(3) . . . . ?
C33 C28 B9 B3 -55.6(3) . . . . ?
C33 C28 B9 B4 12.1(3) . . . . ?
C33 C28 B9 B8 -123.3(2) . . . . ?
C33 C28 B9 B10 85.3(3) . . . . ?
C33 C28 B9 B11 163.9(2) . . . . ?
C34 C31 C32 C33 178.9(2) . . . . ?
C35 C36 C37 C38 1.4(4) . . . . ?
C35 B8 B9 C28 -2.4(3) . . . . ?
C35 B8 B9 B3 -106.1(2) . . . . ?
C35 B8 B9 B4 -143.3(2) . . . . ?
C35 B8 B9 B10 154.24(19) . . . . ?
C35 B8 B9 B11 116.8(2) . . . . ?
C35 B8 B11 C2 11.2(3) . . . . ?
C35 B8 B11 B6 149.4(2) . . . . ?
C35 B8 B11 B7 112.5(2) . . . . ?
C35 B8 B11 B9 -109.5(2) . . . . ?
C35 B8 B11 B10 -146.9(2) . . . . ?
C36 C35 C40 C39 0.5(3) . . . . ?
C36 C35 B8 B2 137.0(2) . . . . ?
C36 C35 B8 B3 -154.9(2) . . . . ?
C36 C35 B8 B7 66.0(3) . . . . ?
C36 C35 B8 B9 -85.3(3) . . . . ?
C36 C35 B8 B11 -10.8(3) . . . . ?
C36 C37 C38 C39 -0.7(4) . . . . ?
C36 C37 C38 C41 179.9(3) . . . . ?
C37 C38 C39 C40 0.0(4) . . . . ?
C38 C39 C40 C35 0.1(4) . . . . ?
C40 C35 C36 C37 -1.3(3) . . . . ?
C40 C35 B8 B2 -42.5(3) . . . . ?
C40 C35 B8 B3 25.6(3) . . . . ?
C40 C35 B8 B7 -113.5(2) . . . . ?
C40 C35 B8 B9 95.1(3) . . . . ?
C40 C35 B8 B11 169.6(2) . . . . ?
C41 C38 C39 C40 179.3(3) . . . . ?
B1 C1 B2 B3 142.61(18) . . . . ?
B1 C1 B2 B7 39.21(16) . . . . ?
B1 C1 B2 B8 102.55(19) . . . . ?
B1 C1 B3 B2 -36.55(19) . . . . ?
B1 C1 B3 B4 106.3(2) . . . . ?
B1 C1 B3 B8 3.3(3) . . . . ?
B1 C1 B3 B9 67.0(2) . . . . ?
B1 C1 B4 B3 -106.4(2) . . . . ?
B1 C1 B4 B5 36.04(18) . . . . ?
B1 C1 B4 B9 -67.2(2) . . . . ?
B1 C1 B4 B10 -3.2(3) . . . . ?
B1 C1 B5 B4 -142.99(18) . . . . ?
B1 C1 B5 B6 -39.68(17) . . . . ?
B1 C1 B5 B10 -103.81(19) . . . . ?
B1 B2 B3 C1 33.12(16) . . . . ?
B1 B2 B3 B4 0.3(2) . . . . ?
B1 B2 B3 B8 -101.62(19) . . . . ?
B1 B2 B3 B9 -63.9(2) . . . . ?
B1 B2 B7 C7 -108.4(2) . . . . ?
B1 B2 B7 B6 37.25(17) . . . . ?
B1 B2 B7 B8 137.92(19) . . . . ?
B1 B2 B7 B11 99.54(19) . . . . ?
B1 B2 B8 C35 -152.11(19) . . . . ?
B1 B2 B8 B3 100.9(2) . . . . ?
B1 B2 B8 B7 -37.92(17) . . . . ?
B1 B2 B8 B9 64.6(2) . . . . ?
B1 B2 B8 B11 1.2(2) . . . . ?
B1 B5 B6 C14 109.0(2) . . . . ?
B1 B5 B6 B7 -36.88(17) . . . . ?
B1 B5 B6 B10 -138.80(19) . . . . ?
B1 B5 B6 B11 -100.84(19) . . . . ?
B1 B5 B10 C21 152.70(19) . . . . ?
B1 B5 B10 B4 -100.3(2) . . . . ?
B1 B5 B10 B6 37.48(17) . . . . ?
B1 B5 B10 B9 -63.1(2) . . . . ?
B1 B5 B10 B11 -0.1(2) . . . . ?
B1 B6 B7 C7 103.2(2) . . . . ?
B1 B6 B7 B2 -37.33(17) . . . . ?
B1 B6 B7 B8 -100.28(18) . . . . ?
B1 B6 B7 B11 -137.29(17) . . . . ?
B1 B6 B10 C21 -139.0(2) . . . . ?
B1 B6 B10 B4 0.6(2) . . . . ?
B1 B6 B10 B5 -36.30(17) . . . . ?
B1 B6 B10 B9 63.0(2) . . . . ?
B1 B6 B10 B11 100.94(19) . . . . ?
B1 B6 B11 C2 140.28(19) . . . . ?
B1 B6 B11 B7 37.77(16) . . . . ?
B1 B6 B11 B8 1.1(2) . . . . ?
B1 B6 B11 B9 -62.0(2) . . . . ?
B1 B6 B11 B10 -99.96(18) . . . . ?
B1 B7 B8 C35 144.1(2) . . . . ?
B1 B7 B8 B2 37.27(18) . . . . ?
B1 B7 B8 B3 1.2(2) . . . . ?
B1 B7 B8 B9 -61.5(2) . . . . ?
B1 B7 B8 B11 -99.33(19) . . . . ?
B1 B7 B11 C2 -147.29(18) . . . . ?
B1 B7 B11 B6 -37.50(16) . . . . ?
B1 B7 B11 B8 100.86(18) . . . . ?
B1 B7 B11 B9 63.6(2) . . . . ?
B1 B7 B11 B10 0.4(2) . . . . ?
B2 C1 B1 B5 -142.53(18) . . . . ?
B2 C1 B1 B6 -102.84(19) . . . . ?
B2 C1 B1 B7 -39.00(17) . . . . ?
B2 C1 B3 B4 142.90(18) . . . . ?
B2 C1 B3 B8 39.90(17) . . . . ?
B2 C1 B3 B9 103.57(18) . . . . ?
B2 C1 B4 B3 -36.12(18) . . . . ?
B2 C1 B4 B5 106.3(2) . . . . ?
B2 C1 B4 B9 3.1(2) . . . . ?
B2 C1 B4 B10 67.0(2) . . . . ?
B2 C1 B5 B1 36.64(18) . . . . ?
B2 C1 B5 B4 -106.4(2) . . . . ?
B2 C1 B5 B6 -3.0(2) . . . . ?
B2 C1 B5 B10 -67.2(2) . . . . ?
B2 B1 B5 C1 -32.89(16) . . . . ?
B2 B1 B5 B4 -0.1(2) . . . . ?
B2 B1 B5 B6 102.09(19) . . . . ?
B2 B1 B5 B10 64.2(2) . . . . ?
B2 B1 B6 C14 152.91(19) . . . . ?
B2 B1 B6 B5 -100.0(2) . . . . ?
B2 B1 B6 B7 38.07(17) . . . . ?
B2 B1 B6 B10 -63.7(2) . . . . ?
B2 B1 B6 B11 -0.4(2) . . . . ?
B2 B1 B7 C7 104.3(2) . . . . ?
B2 B1 B7 B6 -137.70(19) . . . . ?
B2 B1 B7 B8 -37.40(17) . . . . ?
B2 B1 B7 B11 -100.23(18) . . . . ?
B2 B3 B4 C1 32.80(16) . . . . ?
B2 B3 B4 B5 -0.4(2) . . . . ?
B2 B3 B4 B9 -102.71(18) . . . . ?
B2 B3 B4 B10 -64.6(2) . . . . ?
B2 B3 B8 C35 -109.0(2) . . . . ?
B2 B3 B8 B7 36.38(17) . . . . ?
B2 B3 B8 B9 138.79(19) . . . . ?
B2 B3 B8 B11 100.59(19) . . . . ?
B2 B3 B9 C28 -147.7(2) . . . . ?
B2 B3 B9 B4 100.2(2) . . . . ?
B2 B3 B9 B8 -37.48(18) . . . . ?
B2 B3 B9 B10 63.5(2) . . . . ?
B2 B3 B9 B11 0.6(2) . . . . ?
B2 B7 B8 C35 106.8(2) . . . . ?
B2 B7 B8 B3 -36.09(17) . . . . ?
B2 B7 B8 B9 -98.72(19) . . . . ?
B2 B7 B8 B11 -136.59(19) . . . . ?
B2 B7 B11 C2 150.25(18) . . . . ?
B2 B7 B11 B6 -99.96(19) . . . . ?
B2 B7 B11 B8 38.39(17) . . . . ?
B2 B7 B11 B9 1.2(2) . . . . ?
B2 B7 B11 B10 -62.0(2) . . . . ?
B2 B8 B9 C28 139.69(19) . . . . ?
B2 B8 B9 B3 36.06(17) . . . . ?
B2 B8 B9 B4 -1.2(2) . . . . ?
B2 B8 B9 B10 -63.6(2) . . . . ?
B2 B8 B9 B11 -101.02(18) . . . . ?
B2 B8 B11 C2 -139.67(19) . . . . ?
B2 B8 B11 B6 -1.4(2) . . . . ?
B2 B8 B11 B7 -38.38(16) . . . . ?
B2 B8 B11 B9 99.67(19) . . . . ?
B2 B8 B11 B10 62.2(2) . . . . ?
B3 C1 B1 B2 36.38(18) . . . . ?
B3 C1 B1 B5 -106.1(2) . . . . ?
B3 C1 B1 B6 -66.5(2) . . . . ?
B3 C1 B1 B7 -2.6(3) . . . . ?
B3 C1 B2 B1 -142.61(18) . . . . ?
B3 C1 B2 B7 -103.40(19) . . . . ?
B3 C1 B2 B8 -40.06(16) . . . . ?
B3 C1 B4 B5 142.39(18) . . . . ?
B3 C1 B4 B9 39.18(16) . . . . ?
B3 C1 B4 B10 103.13(19) . . . . ?
B3 C1 B5 B1 106.3(2) . . . . ?
B3 C1 B5 B4 -36.69(18) . . . . ?
B3 C1 B5 B6 66.6(2) . . . . ?
B3 C1 B5 B10 2.5(2) . . . . ?
B3 B2 B7 C7 151.21(19) . . . . ?
B3 B2 B7 B1 -100.4(2) . . . . ?
B3 B2 B7 B6 -63.1(2) . . . . ?
B3 B2 B7 B8 37.52(18) . . . . ?
B3 B2 B7 B11 -0.9(2) . . . . ?
B3 B2 B8 C35 107.0(2) . . . . ?
B3 B2 B8 B7 -138.8(2) . . . . ?
B3 B2 B8 B9 -36.27(17) . . . . ?
B3 B2 B8 B11 -99.66(19) . . . . ?
B3 B4 B5 C1 33.17(16) . . . . ?
B3 B4 B5 B1 0.3(2) . . . . ?
B3 B4 B5 B6 -63.8(2) . . . . ?
B3 B4 B5 B10 -102.50(19) . . . . ?
B3 B4 B9 C28 -102.7(2) . . . . ?
B3 B4 B9 B8 37.42(16) . . . . ?
B3 B4 B9 B10 138.40(19) . . . . ?
B3 B4 B9 B11 100.26(19) . . . . ?
B3 B4 B10 C21 -154.09(19) . . . . ?
B3 B4 B10 B5 100.1(2) . . . . ?
B3 B4 B10 B6 63.1(2) . . . . ?
B3 B4 B10 B9 -37.63(17) . . . . ?
B3 B4 B10 B11 0.7(2) . . . . ?
B3 B8 B9 C28 103.6(2) . . . . ?
B3 B8 B9 B4 -37.25(17) . . . . ?
B3 B8 B9 B10 -99.69(18) . . . . ?
B3 B8 B9 B11 -137.08(18) . . . . ?
B3 B8 B11 C2 158.43(18) . . . . ?
B3 B8 B11 B6 -63.3(2) . . . . ?
B3 B8 B11 B7 -100.29(18) . . . . ?
B3 B8 B11 B9 37.76(16) . . . . ?
B3 B8 B11 B10 0.3(2) . . . . ?
B3 B9 B10 C21 139.8(2) . . . . ?
B3 B9 B10 B4 36.65(17) . . . . ?
B3 B9 B10 B5 -0.4(2) . . . . ?
B3 B9 B10 B6 -62.5(2) . . . . ?
B3 B9 B10 B11 -100.22(18) . . . . ?
B3 B9 B11 C2 -143.6(2) . . . . ?
B3 B9 B11 B6 61.9(2) . . . . ?
B3 B9 B11 B7 -1.1(2) . . . . ?
B3 B9 B11 B8 -37.93(17) . . . . ?
B3 B9 B11 B10 100.11(19) . . . . ?
B4 C1 B1 B2 106.5(2) . . . . ?
B4 C1 B1 B5 -36.06(18) . . . . ?
B4 C1 B1 B6 3.6(3) . . . . ?
B4 C1 B1 B7 67.5(2) . . . . ?
B4 C1 B2 B1 -106.4(2) . . . . ?
B4 C1 B2 B3 36.25(18) . . . . ?
B4 C1 B2 B7 -67.2(2) . . . . ?
B4 C1 B2 B8 -3.8(2) . . . . ?
B4 C1 B3 B2 -142.90(18) . . . . ?
B4 C1 B3 B8 -103.00(19) . . . . ?
B4 C1 B3 B9 -39.33(16) . . . . ?
B4 C1 B5 B1 142.99(18) . . . . ?
B4 C1 B5 B6 103.31(19) . . . . ?
B4 C1 B5 B10 39.18(17) . . . . ?
B4 B3 B8 C35 150.54(19) . . . . ?
B4 B3 B8 B2 -100.5(2) . . . . ?
B4 B3 B8 B7 -64.1(2) . . . . ?
B4 B3 B8 B9 38.29(17) . . . . ?
B4 B3 B8 B11 0.1(2) . . . . ?
B4 B3 B9 C28 112.1(2) . . . . ?
B4 B3 B9 B8 -137.65(18) . . . . ?
B4 B3 B9 B10 -36.66(16) . . . . ?
B4 B3 B9 B11 -99.61(19) . . . . ?
B4 B5 B6 C14 -150.5(2) . . . . ?
B4 B5 B6 B1 100.6(2) . . . . ?
B4 B5 B6 B7 63.7(2) . . . . ?
B4 B5 B6 B10 -38.22(18) . . . . ?
B4 B5 B6 B11 -0.3(2) . . . . ?
B4 B5 B10 C21 -107.0(2) . . . . ?
B4 B5 B10 B6 137.8(2) . . . . ?
B4 B5 B10 B9 37.17(17) . . . . ?
B4 B5 B10 B11 100.16(19) . . . . ?
B4 B9 B10 C21 103.1(2) . . . . ?
B4 B9 B10 B5 -37.01(17) . . . . ?
B4 B9 B10 B6 -99.20(18) . . . . ?
B4 B9 B10 B11 -136.86(18) . . . . ?
B4 B9 B11 C2 154.1(2) . . . . ?
B4 B9 B11 B6 -0.3(2) . . . . ?
B4 B9 B11 B7 -63.3(2) . . . . ?
B4 B9 B11 B8 -100.17(18) . . . . ?
B4 B9 B11 B10 37.87(17) . . . . ?
B4 B10 B11 C2 -156.5(2) . . . . ?
B4 B10 B11 B6 99.45(18) . . . . ?
B4 B10 B11 B7 61.8(2) . . . . ?
B4 B10 B11 B8 -0.6(2) . . . . ?
B4 B10 B11 B9 -37.98(16) . . . . ?
B5 C1 B1 B2 142.53(18) . . . . ?
B5 C1 B1 B6 39.68(17) . . . . ?
B5 C1 B1 B7 103.53(19) . . . . ?
B5 C1 B2 B1 -36.49(18) . . . . ?
B5 C1 B2 B3 106.1(2) . . . . ?
B5 C1 B2 B7 2.7(2) . . . . ?
B5 C1 B2 B8 66.1(2) . . . . ?
B5 C1 B3 B2 -106.3(2) . . . . ?
B5 C1 B3 B4 36.61(18) . . . . ?
B5 C1 B3 B8 -66.4(2) . . . . ?
B5 C1 B3 B9 -2.7(2) . . . . ?
B5 C1 B4 B3 -142.39(18) . . . . ?
B5 C1 B4 B9 -103.21(19) . . . . ?
B5 C1 B4 B10 -39.26(17) . . . . ?
B5 B1 B2 C1 33.02(16) . . . . ?
B5 B1 B2 B3 -0.1(2) . . . . ?
B5 B1 B2 B7 -102.57(18) . . . . ?
B5 B1 B2 B8 -64.5(2) . . . . ?
B5 B1 B6 C14 -107.1(2) . . . . ?
B5 B1 B6 B7 138.09(19) . . . . ?
B5 B1 B6 B10 36.37(17) . . . . ?
B5 B1 B6 B11 99.61(19) . . . . ?
B5 B1 B7 C7 -156.00(19) . . . . ?
B5 B1 B7 B2 99.7(2) . . . . ?
B5 B1 B7 B6 -38.00(17) . . . . ?
B5 B1 B7 B8 62.3(2) . . . . ?
B5 B1 B7 B11 -0.5(2) . . . . ?
B5 B4 B9 C28 157.2(2) . . . . ?
B5 B4 B9 B3 -100.1(2) . . . . ?
B5 B4 B9 B8 -62.7(2) . . . . ?
B5 B4 B9 B10 38.29(18) . . . . ?
B5 B4 B9 B11 0.2(2) . . . . ?
B5 B4 B10 C21 105.8(2) . . . . ?
B5 B4 B10 B6 -36.99(17) . . . . ?
B5 B4 B10 B9 -137.7(2) . . . . ?
B5 B4 B10 B11 -99.45(19) . . . . ?
B5 B6 B7 C7 140.0(2) . . . . ?
B5 B6 B7 B1 36.81(16) . . . . ?
B5 B6 B7 B2 -0.5(2) . . . . ?
B5 B6 B7 B8 -63.5(2) . . . . ?
B5 B6 B7 B11 -100.48(18) . . . . ?
B5 B6 B10 C21 -102.7(2) . . . . ?
B5 B6 B10 B4 36.94(17) . . . . ?
B5 B6 B10 B9 99.33(19) . . . . ?
B5 B6 B10 B11 137.24(19) . . . . ?
B5 B6 B11 C2 -157.40(19) . . . . ?
B5 B6 B11 B7 100.08(19) . . . . ?
B5 B6 B11 B8 63.5(2) . . . . ?
B5 B6 B11 B9 0.4(2) . . . . ?
B5 B6 B11 B10 -37.65(17) . . . . ?
B5 B10 B11 C2 141.6(2) . . . . ?
B5 B10 B11 B6 37.47(16) . . . . ?
B5 B10 B11 B7 -0.2(2) . . . . ?
B5 B10 B11 B8 -62.6(2) . . . . ?
B5 B10 B11 B9 -99.96(18) . . . . ?
B6 C14 C15 C16 175.5(2) . . . . ?
B6 C14 C19 C18 -176.9(2) . . . . ?
B6 B1 B2 C1 97.00(19) . . . . ?
B6 B1 B2 B3 63.8(2) . . . . ?
B6 B1 B2 B7 -38.58(17) . . . . ?
B6 B1 B2 B8 -0.5(2) . . . . ?
B6 B1 B5 C1 -134.98(19) . . . . ?
B6 B1 B5 B4 -102.22(19) . . . . ?
B6 B1 B5 B10 -37.94(17) . . . . ?
B6 B1 B7 C7 -118.0(2) . . . . ?
B6 B1 B7 B2 137.70(19) . . . . ?
B6 B1 B7 B8 100.30(19) . . . . ?
B6 B1 B7 B11 37.47(16) . . . . ?
B6 B5 B10 C21 115.2(2) . . . . ?
B6 B5 B10 B4 -137.8(2) . . . . ?
B6 B5 B10 B9 -100.63(19) . . . . ?
B6 B5 B10 B11 -37.63(16) . . . . ?
B6 B7 B8 C35 -153.42(19) . . . . ?
B6 B7 B8 B2 99.80(19) . . . . ?
B6 B7 B8 B3 63.7(2) . . . . ?
B6 B7 B8 B9 1.1(2) . . . . ?
B6 B7 B8 B11 -36.80(15) . . . . ?
B6 B7 B11 C2 -109.79(19) . . . . ?
B6 B7 B11 B8 138.35(18) . . . . ?
B6 B7 B11 B9 101.14(18) . . . . ?
B6 B7 B11 B10 37.92(16) . . . . ?
B6 B10 B11 C2 104.1(2) . . . . ?
B6 B10 B11 B7 -37.64(16) . . . . ?
B6 B10 B11 B8 -100.04(18) . . . . ?
B6 B10 B11 B9 -137.43(17) . . . . ?
B7 C7 C8 C9 -174.3(2) . . . . ?
B7 C7 C12 C11 174.0(2) . . . . ?
B7 B1 B2 C1 135.59(18) . . . . ?
B7 B1 B2 B3 102.43(19) . . . . ?
B7 B1 B2 B8 38.08(17) . . . . ?
B7 B1 B5 C1 -96.62(19) . . . . ?
B7 B1 B5 B4 -63.8(2) . . . . ?
B7 B1 B5 B6 38.37(17) . . . . ?
B7 B1 B5 B10 0.4(2) . . . . ?
B7 B1 B6 C14 114.8(2) . . . . ?
B7 B1 B6 B5 -138.09(19) . . . . ?
B7 B1 B6 B10 -101.72(18) . . . . ?
B7 B1 B6 B11 -38.47(16) . . . . ?
B7 B2 B3 C1 97.2(2) . . . . ?
B7 B2 B3 B4 64.4(2) . . . . ?
B7 B2 B3 B8 -37.52(18) . . . . ?
B7 B2 B3 B9 0.2(3) . . . . ?
B7 B2 B8 C35 -114.2(2) . . . . ?
B7 B2 B8 B3 138.8(2) . . . . ?
B7 B2 B8 B9 102.52(19) . . . . ?
B7 B2 B8 B11 39.13(17) . . . . ?
B7 B6 B10 C21 158.39(19) . . . . ?
B7 B6 B10 B4 -62.0(2) . . . . ?
B7 B6 B10 B5 -98.94(19) . . . . ?
B7 B6 B10 B9 0.4(2) . . . . ?
B7 B6 B10 B11 38.30(16) . . . . ?
B7 B6 B11 C2 102.5(2) . . . . ?
B7 B6 B11 B8 -36.63(16) . . . . ?
B7 B6 B11 B9 -99.73(18) . . . . ?
B7 B6 B11 B10 -137.73(17) . . . . ?
B7 B8 B9 C28 -157.53(18) . . . . ?
B7 B8 B9 B3 98.84(18) . . . . ?
B7 B8 B9 B4 61.6(2) . . . . ?
B7 B8 B9 B10 -0.8(2) . . . . ?
B7 B8 B9 B11 -38.24(15) . . . . ?
B7 B8 B11 C2 -101.3(2) . . . . ?
B7 B8 B11 B6 36.94(16) . . . . ?
B7 B8 B11 B9 138.05(17) . . . . ?
B7 B8 B11 B10 100.60(18) . . . . ?
B8 C35 C36 C37 179.2(2) . . . . ?
B8 C35 C40 C39 -179.9(2) . . . . ?
B8 B2 B3 C1 134.74(19) . . . . ?
B8 B2 B3 B4 101.97(19) . . . . ?
B8 B2 B3 B9 37.71(18) . . . . ?
B8 B2 B7 C7 113.7(2) . . . . ?
B8 B2 B7 B1 -137.92(19) . . . . ?
B8 B2 B7 B6 -100.67(19) . . . . ?
B8 B2 B7 B11 -38.38(17) . . . . ?
B8 B3 B4 C1 96.96(19) . . . . ?
B8 B3 B4 B5 63.7(2) . . . . ?
B8 B3 B4 B9 -38.55(17) . . . . ?
B8 B3 B4 B10 -0.5(2) . . . . ?
B8 B3 B9 C28 -110.2(2) . . . . ?
B8 B3 B9 B4 137.65(19) . . . . ?
B8 B3 B9 B10 100.99(18) . . . . ?
B8 B3 B9 B11 38.04(17) . . . . ?
B8 B7 B11 C2 111.9(2) . . . . ?
B8 B7 B11 B6 -138.35(18) . . . . ?
B8 B7 B11 B9 -37.21(16) . . . . ?
B8 B7 B11 B10 -100.43(18) . . . . ?
B8 B9 B10 C21 -157.39(19) . . . . ?
B8 B9 B10 B4 99.47(18) . . . . ?
B8 B9 B10 B5 62.5(2) . . . . ?
B8 B9 B10 B6 0.3(2) . . . . ?
B8 B9 B10 B11 -37.39(15) . . . . ?
B8 B9 B11 C2 -105.7(2) . . . . ?
B8 B9 B11 B6 99.86(18) . . . . ?
B8 B9 B11 B7 36.87(16) . . . . ?
B8 B9 B11 B10 138.04(17) . . . . ?
B9 C28 C29 C30 -175.9(2) . . . . ?
B9 C28 C33 C32 174.7(2) . . . . ?
B9 B3 B4 C1 135.51(18) . . . . ?
B9 B3 B4 B5 102.28(19) . . . . ?
B9 B3 B4 B10 38.08(17) . . . . ?
B9 B3 B8 C35 112.2(2) . . . . ?
B9 B3 B8 B2 -138.79(19) . . . . ?
B9 B3 B8 B7 -102.41(19) . . . . ?
B9 B3 B8 B11 -38.20(16) . . . . ?
B9 B4 B5 C1 97.1(2) . . . . ?
B9 B4 B5 B1 64.2(2) . . . . ?
B9 B4 B5 B6 0.1(3) . . . . ?
B9 B4 B5 B10 -38.62(18) . . . . ?
B9 B4 B10 C21 -116.5(2) . . . . ?
B9 B4 B10 B5 137.7(2) . . . . ?
B9 B4 B10 B6 100.75(19) . . . . ?
B9 B4 B10 B11 38.29(16) . . . . ?
B9 B8 B11 C2 120.7(2) . . . . ?
B9 B8 B11 B6 -101.11(18) . . . . ?
B9 B8 B11 B7 -138.05(17) . . . . ?
B9 B8 B11 B10 -37.45(16) . . . . ?
B9 B10 B11 C2 -118.5(2) . . . . ?
B9 B10 B11 B6 137.43(17) . . . . ?
B9 B10 B11 B7 99.78(17) . . . . ?
B9 B10 B11 B8 37.39(16) . . . . ?
B10 C21 C22 C23 -177.3(2) . . . . ?
B10 C21 C26 C25 177.0(2) . . . . ?
B10 B4 B5 C1 135.67(19) . . . . ?
B10 B4 B5 B1 102.84(19) . . . . ?
B10 B4 B5 B6 38.69(18) . . . . ?
B10 B4 B9 C28 118.9(2) . . . . ?
B10 B4 B9 B3 -138.40(19) . . . . ?
B10 B4 B9 B8 -100.98(18) . . . . ?
B10 B4 B9 B11 -38.14(16) . . . . ?
B10 B5 B6 C14 -112.2(2) . . . . ?
B10 B5 B6 B1 138.80(19) . . . . ?
B10 B5 B6 B7 101.92(19) . . . . ?
B10 B5 B6 B11 37.96(17) . . . . ?
B10 B6 B7 C7 -157.40(19) . . . . ?
B10 B6 B7 B1 99.38(18) . . . . ?
B10 B6 B7 B2 62.0(2) . . . . ?
B10 B6 B7 B8 -0.9(2) . . . . ?
B10 B6 B7 B11 -37.91(15) . . . . ?
B10 B6 B11 C2 -119.8(2) . . . . ?
B10 B6 B11 B7 137.73(17) . . . . ?
B10 B6 B11 B8 101.10(18) . . . . ?
B10 B6 B11 B9 38.00(16) . . . . ?
B10 B9 B11 C2 116.3(3) . . . . ?
B10 B9 B11 B6 -38.19(16) . . . . ?
B10 B9 B11 B7 -101.18(18) . . . . ?
B10 B9 B11 B8 -138.04(17) . . . . ?
B11 B6 B7 C7 -119.5(2) . . . . ?
B11 B6 B7 B1 137.29(18) . . . . ?
B11 B6 B7 B2 99.96(18) . . . . ?
B11 B6 B7 B8 37.01(15) . . . . ?
B11 B6 B10 C21 120.1(2) . . . . ?
B11 B6 B10 B4 -100.30(19) . . . . ?
B11 B6 B10 B5 -137.24(19) . . . . ?
B11 B6 B10 B9 -37.91(15) . . . . ?
B11 B7 B8 C35 -116.6(2) . . . . ?
B11 B7 B8 B2 136.59(19) . . . . ?
B11 B7 B8 B3 100.50(19) . . . . ?
B11 B7 B8 B9 37.87(15) . . . . ?
B11 B8 B9 C28 -119.3(2) . . . . ?
B11 B8 B9 B3 137.08(18) . . . . ?
B11 B8 B9 B4 99.83(18) . . . . ?
B11 B8 B9 B10 37.40(15) . . . . ?
B11 B9 B10 C21 -120.0(2) . . . . ?
B11 B9 B10 B4 136.86(18) . . . . ?
B11 B9 B10 B5 99.85(18) . . . . ?
B11 B9 B10 B6 37.67(15) . . . . ?
C42 N7 C44 C45 -69.5(8) . . . . ?
C42 N7 C46 C47 174.9(12) . . . . ?
C42 N7 C48 C49 65.6(12) . . . . ?
C44 N7 C42 C43 -64.2(9) . . . . ?
C44 N7 C46 C47 57.1(13) . . . . ?
C44 N7 C48 C49 177.1(12) . . . . ?
C46 N7 C42 C43 175.6(9) . . . . ?
C46 N7 C44 C45 52.6(8) . . . . ?
C46 N7 C48 C49 -64.4(13) . . . . ?
C48 N7 C42 C43 44.1(9) . . . . ?
C48 N7 C44 C45 175.0(7) . . . . ?
C48 N7 C46 C47 -56.0(13) . . . . ?
C42A N7 C44A C45A -54.2(12) . . . . ?
C42A N7 C46A C47A 179.3(11) . . . . ?
C42A N7 C48A C49A 58.1(7) . . . . ?
C44A N7 C42A C43A -65.2(7) . . . . ?
C44A N7 C46A C47A 64.1(12) . . . . ?
C44A N7 C48A C49A -174.5(6) . . . . ?
C46A N7 C42A C43A -177.7(6) . . . . ?
C46A N7 C44A C45A 54.3(12) . . . . ?
C46A N7 C48A C49A -54.5(7) . . . . ?
C48A N7 C42A C43A 63.9(7) . . . . ?
C48A N7 C44A C45A 176.6(12) . . . . ?
C48A N7 C46A C47A -60.1(12) . . . . ?
